data_4504173
loop_
_publ_author_name
'Zhang, Zhiming'
'Wang, Enbo'
'Qi, Yanfei'
'Li, Yangguang'
'Mao, Baodong'
'Su, Zhongmin'

_publ_section_title
;
 Synthesis, Characterization, and Crystal Structures of
 Double-Cubane-Substituted and Asymmetric Penta-Ni-Substituted Dimeric
 Polyoxometalates
;
_journal_issue 7
_journal_name_full 'Crystal Growth &amp; Design'
_journal_page_first 1305
_journal_paper_doi 10.1021/cg060868m
_journal_volume 7
_journal_year 2007
_chemical_formula_sum 'H106 K6 Na18 Ni10 O185 Si4 W34'
_chemical_formula_weight 10665.63
_chemical_name_systematic
; 
 ? 
;
_space_group_IT_number 2
_symmetry_cell_setting triclinic
_symmetry_space_group_name_Hall '-P 1'
_symmetry_space_group_name_H-M 'P -1'
_atom_sites_solution_hydrogens none
_atom_sites_solution_primary direct
_atom_sites_solution_secondary difmap
_audit_creation_method SHELXL-97
_cell_angle_alpha 81.44(3)
_cell_angle_beta 73.87(3)
_cell_angle_gamma 85.31(3)
_cell_formula_units_Z 2
_cell_length_a 18.435(4)
_cell_length_b 21.920(4)
_cell_length_c 25.095(5)
_cell_measurement_reflns_used 66823
_cell_measurement_temperature 293(2)
_cell_measurement_theta_max 25.00
_cell_measurement_theta_min 3.00
_cell_volume 9624(4)
_computing_cell_refinement 'RAPID AUTO'
_computing_data_collection 'RAPID AUTO'
_computing_data_reduction 'RAPID AUTO'
_computing_structure_refinement 'SHELXL-97 (Sheldrick, 1997)'
_computing_structure_solution 'SHELXS-97 (Sheldrick, 1990)'
_diffrn_ambient_temperature 293(2)
_diffrn_detector_area_resol_mean 0.01
_diffrn_measured_fraction_theta_full 0.926
_diffrn_measured_fraction_theta_max 0.926
_diffrn_measurement_device_type 'Rigaku RAXIS RAPID IP'
_diffrn_measurement_method Oscillation
_diffrn_radiation_monochromator graphite
_diffrn_radiation_source 'fine-focus sealed tube'
_diffrn_radiation_type MoK\a
_diffrn_radiation_wavelength 0.71073
_diffrn_reflns_av_R_equivalents 0.0904
_diffrn_reflns_av_sigmaI/netI 0.1193
_diffrn_reflns_limit_h_max 21
_diffrn_reflns_limit_h_min -21
_diffrn_reflns_limit_k_max 26
_diffrn_reflns_limit_k_min -26
_diffrn_reflns_limit_l_max 29
_diffrn_reflns_limit_l_min -29
_diffrn_reflns_number 66823
_diffrn_reflns_theta_full 25.00
_diffrn_reflns_theta_max 25.00
_diffrn_reflns_theta_min 3.00
_exptl_absorpt_coefficient_mu 21.483
_exptl_absorpt_correction_T_max 0.009
_exptl_absorpt_correction_T_min 0.002
_exptl_absorpt_correction_type numerical
_exptl_absorpt_process_details 'ABSCOR by T.Higashi    8 March, 1995'
_exptl_crystal_colour green
_exptl_crystal_density_diffrn 3.680
_exptl_crystal_density_method 'not measured'
_exptl_crystal_description block
_exptl_crystal_F_000 9500
_exptl_crystal_size_max 0.31
_exptl_crystal_size_mid 0.26
_exptl_crystal_size_min 0.22
_refine_diff_density_max 2.392
_refine_diff_density_min -2.640
_refine_diff_density_rms 0.461
_refine_ls_extinction_method none
_refine_ls_goodness_of_fit_ref 1.066
_refine_ls_hydrogen_treatment none
_refine_ls_matrix_type full
_refine_ls_number_parameters 2450
_refine_ls_number_reflns 31397
_refine_ls_number_restraints 690
_refine_ls_restrained_S_all 1.057
_refine_ls_R_factor_all 0.1181
_refine_ls_R_factor_gt 0.0675
_refine_ls_shift/su_max 0.001
_refine_ls_shift/su_mean 0.000
_refine_ls_structure_factor_coef Fsqd
_refine_ls_weighting_details 'calc w=1/[\s^2^(Fo^2^)+(0.1000P)^2^+0.0000P] where P=(Fo^2^+2Fc^2^)/3'
_refine_ls_weighting_scheme calc
_refine_ls_wR_factor_gt 0.1684
_refine_ls_wR_factor_ref 0.2011
_reflns_number_gt 19797
_reflns_number_total 31397
_reflns_threshold_expression >2sigma(I)
_cod_data_source_file cg060868msi20070313_030952.cif
_cod_data_source_block 1
_cod_depositor_comments
;
The following automatic conversions were performed:

'_exptl_absorpt_correction_type' value 'Numerical' changed to
'numerical' according to
/home/saulius/struct/CIF-dictionaries/cif_core.dic dictionary named
'cif_core.dic' version 2.4.1 from 2010-06-29.

Automatic conversion script
Id: cif_fix_values 1715 2011-07-08 13:25:40Z adriana 
;
_cod_original_cell_volume 9624(3)
_cod_original_sg_symbol_H-M p-1
_cod_database_code 4504173

loop_
_symmetry_equiv_pos_as_xyz
'x, y, z'
'-x, -y, -z'

loop_
_atom_site_label
_atom_site_type_symbol
_atom_site_fract_x
_atom_site_fract_y
_atom_site_fract_z
_atom_site_U_iso_or_equiv
_atom_site_adp_type
_atom_site_occupancy
_atom_site_symmetry_multiplicity
_atom_site_calc_flag
_atom_site_refinement_flags
_atom_site_disorder_assembly
_atom_site_disorder_group
W1 W 0.11646(6) 0.45795(5) 0.12540(5) 0.0242(3) Uani 1 1 d . . .
W2 W 0.03920(6) 0.65235(5) 0.33600(5) 0.0273(3) Uani 1 1 d . . .
W3 W -0.01465(6) 0.42034(5) 0.24716(5) 0.0236(3) Uani 1 1 d . . .
W4 W 0.43936(6) 0.67199(6) 0.32743(5) 0.0296(3) Uani 1 1 d . . .
W5 W -0.05366(6) 0.52147(5) 0.35632(5) 0.0260(3) Uani 1 1 d . . .
W6 W 0.12583(6) 0.62732(5) 0.08812(5) 0.0266(3) Uani 1 1 d . . .
W7 W -0.04731(6) 0.54005(5) 0.15359(5) 0.0258(3) Uani 1 1 d . . .
W8 W 0.16060(6) 0.18404(5) 0.31876(5) 0.0278(3) Uani 1 1 d . . .
W9 W 0.60647(6) 0.59485(5) 0.09952(5) 0.0275(3) Uani 1 1 d . . .
W10 W 0.13334(6) 0.43019(5) 0.32438(5) 0.0236(3) Uani 1 1 d . . .
W11 W -0.08843(6) 0.64247(5) 0.26509(5) 0.0266(3) Uani 1 1 d . . .
W12 W 0.54124(6) 0.45355(5) 0.13214(5) 0.0276(3) Uani 1 1 d . . .
W13 W -0.16070(7) -0.07060(5) 0.39971(6) 0.0317(3) Uani 1 1 d . . .
W14 W 0.33487(6) 0.22631(5) 0.19962(6) 0.0298(3) Uani 1 1 d . . .
W15 W 0.34598(6) 0.09104(5) 0.30187(6) 0.0309(3) Uani 1 1 d . . .
W16 W 0.08975(6) 0.71936(5) 0.18747(5) 0.0264(3) Uani 1 1 d . . .
W17 W 0.55228(6) 0.70617(5) 0.19971(5) 0.0275(3) Uani 1 1 d . . .
W18 W 0.25438(7) -0.03644(5) 0.30610(6) 0.0312(3) Uani 1 1 d . . .
W19 W 0.48390(7) 0.40566(5) 0.28478(6) 0.0320(3) Uani 1 1 d . . .
W20 W 0.23177(6) 0.22356(5) 0.10887(5) 0.0292(3) Uani 1 1 d . . .
W21 W -0.20059(7) 0.20789(6) 0.36749(6) 0.0366(3) Uani 1 1 d . . .
W22 W 0.24334(7) -0.05683(5) 0.16523(6) 0.0334(3) Uani 1 1 d . . .
W23 W 0.61239(6) 0.60472(6) 0.29733(6) 0.0310(3) Uani 1 1 d . . .
W24 W 0.66888(6) 0.49136(6) 0.19259(6) 0.0317(3) Uani 1 1 d . . .
W25 W 0.39407(7) 0.13865(6) 0.09423(6) 0.0344(3) Uani 1 1 d . . .
W26 W -0.23770(7) -0.07038(6) 0.29474(6) 0.0375(3) Uani 1 1 d . . .
W27 W 0.40635(7) 0.00164(6) 0.19855(6) 0.0353(3) Uani 1 1 d . . .
W28 W -0.19051(7) 0.08174(6) 0.45173(6) 0.0336(3) Uani 1 1 d . . .
W29 W 0.23211(7) 0.06624(6) 0.07208(6) 0.0344(3) Uani 1 1 d . . .
W30 W 0.44969(7) 0.50405(6) 0.37539(6) 0.0339(3) Uani 1 1 d . . .
W31 W -0.33161(7) -0.00314(6) 0.40965(6) 0.0364(3) Uani 1 1 d . . .
W32 W -0.35703(7) 0.14368(6) 0.31866(7) 0.0437(4) Uani 1 1 d . . .
W33 W -0.20858(7) 0.20561(6) 0.22224(6) 0.0393(3) Uani 1 1 d . . .
W34 W -0.26856(8) 0.07285(7) 0.20529(7) 0.0464(4) Uani 1 1 d . . .
Ni1 Ni 0.24140(18) 0.63224(16) 0.16142(15) 0.0244(8) Uani 1 1 d . . .
Ni2 Ni 0.35999(18) 0.66680(16) 0.21364(16) 0.0248(8) Uani 1 1 d . . .
Ni3 Ni 0.40557(18) 0.57818(16) 0.12636(16) 0.0254(8) Uani 1 1 d . . .
Ni4 Ni 0.08337(19) 0.06290(16) 0.31487(16) 0.0264(8) Uani 1 1 d . . .
Ni5 Ni 0.24946(18) 0.47114(15) 0.20739(15) 0.0232(8) Uani 1 1 d . . .
Ni6 Ni 0.21323(18) 0.55645(15) 0.29991(15) 0.0232(8) Uani 1 1 d . . .
Ni7 Ni -0.0432(2) -0.02502(16) 0.26277(16) 0.0293(9) Uani 1 1 d . . .
Ni8 Ni 0.0937(2) 0.03190(16) 0.17908(16) 0.0288(9) Uani 1 1 d . . .
Ni9 Ni 0.07205(19) 0.17747(16) 0.22877(16) 0.0277(8) Uani 1 1 d . . .
Ni10 Ni -0.0647(2) 0.09051(19) 0.18426(18) 0.0363(10) Uani 1 1 d . . .
Si1 Si 0.0876(4) 0.5559(3) 0.2294(3) 0.0181(16) Uani 1 1 d . . .
Si2 Si 0.4826(4) 0.5585(3) 0.2318(4) 0.0247(18) Uani 1 1 d . . .
Si3 Si 0.2343(4) 0.0932(3) 0.2084(4) 0.0243(17) Uani 1 1 d . . .
Si4 Si -0.1775(4) 0.0709(3) 0.3118(4) 0.0249(18) Uani 1 1 d . . .
O1 O 0.1266(10) 0.6094(8) 0.3346(8) 0.025(4) Uani 1 1 d U . .
O2 O 0.3397(10) 0.4128(8) 0.1717(8) 0.028(4) Uani 1 1 d U . .
O3 O 0.2509(9) 0.6294(7) 0.2411(7) 0.018(4) Uani 1 1 d U . .
O4 O 0.4240(9) 0.5918(8) 0.3628(9) 0.030(5) Uani 1 1 d . . .
O5 O 0.4947(9) 0.7320(8) 0.2708(8) 0.023(4) Uani 1 1 d U . .
O6 O 0.1655(10) 0.0039(9) 0.3289(9) 0.037(5) Uani 1 1 d . . .
O7 O 0.0507(9) 0.3978(9) 0.1783(8) 0.029(5) Uani 1 1 d . . .
O8 O 0.4546(10) 0.4913(8) 0.1232(8) 0.029(4) Uani 1 1 d U . .
O9 O 0.0159(10) 0.4877(8) 0.1064(9) 0.030(5) Uani 1 1 d U . .
O10 O 0.1173(9) 0.3674(7) 0.3762(7) 0.018(4) Uani 1 1 d U . .
O11 O 0.2214(9) 0.6402(8) 0.0818(8) 0.025(4) Uani 1 1 d U A .
O12 O 0.4055(11) 0.5836(8) 0.0441(9) 0.034(5) Uani 1 1 d . A .
O13 O 0.6010(10) 0.4460(8) 0.2596(9) 0.029(5) Uani 1 1 d U . .
O14 O 0.2914(9) 0.5451(8) 0.1513(8) 0.027(5) Uani 1 1 d . . .
O15 O 0.4104(11) 0.5805(8) 0.2082(9) 0.034(5) Uani 1 1 d . . .
O16 O -0.1247(10) 0.5769(8) 0.3270(9) 0.030(4) Uani 1 1 d U . .
O17 O -0.0168(9) 0.6847(7) 0.2112(8) 0.021(4) Uani 1 1 d . . .
O18 O 0.1885(9) 0.7199(7) 0.1686(8) 0.024(4) Uani 1 1 d U . .
O19 O 0.1237(8) 0.6135(7) 0.1819(7) 0.017(4) Uani 1 1 d U . .
O20 O 0.1831(10) 0.4772(8) 0.3538(8) 0.028(4) Uani 1 1 d U . .
O21 O -0.1976(11) -0.1170(9) 0.3547(10) 0.040(5) Uani 1 1 d U . .
O22 O -0.0587(10) 0.3523(8) 0.2696(8) 0.029(5) Uani 1 1 d . . .
O23 O 0.0170(10) 0.5833(9) 0.2771(9) 0.033(5) Uani 1 1 d . . .
O24 O 0.3379(11) 0.2049(9) 0.0657(9) 0.035(5) Uani 1 1 d U . .
O25 O 0.0926(9) 0.2258(8) 0.2844(8) 0.025(4) Uani 1 1 d U . .
O26 O 0.2442(10) 0.2260(8) 0.2566(9) 0.030(5) Uani 1 1 d . . .
O27 O -0.0755(10) 0.4641(8) 0.2033(8) 0.028(4) Uani 1 1 d U . .
O28 O 0.0493(9) 0.5083(7) 0.2010(7) 0.018(4) Uani 1 1 d U . .
O29 O 0.4956(9) 0.4154(8) 0.2065(8) 0.023(4) Uani 1 1 d U . .
O30 O 0.3489(11) 0.6592(8) 0.1367(9) 0.032(5) Uani 1 1 d . . .
O31 O 0.0621(10) 0.0071(8) 0.2641(8) 0.031(5) Uani 1 1 d U . .
O32 O 0.2847(11) 0.2696(8) 0.1464(8) 0.031(5) Uani 1 1 d . . .
O33 O -0.1577(10) 0.0005(9) 0.4351(9) 0.032(5) Uani 1 1 d . . .
O34 O 0.4580(10) 0.5054(8) 0.2836(8) 0.028(4) Uani 1 1 d U . .
O35 O 0.2108(10) 0.0495(8) 0.1700(9) 0.030(5) Uani 1 1 d U . .
O36 O 0.6629(10) 0.5538(9) 0.2388(9) 0.034(5) Uani 1 1 d . . .
O37 O -0.3161(13) 0.2088(9) 0.2640(10) 0.046(6) Uani 1 1 d . . .
O38 O -0.0748(10) -0.0536(9) 0.3450(9) 0.034(5) Uani 1 1 d . . .
O39 O 0.3677(10) 0.6693(8) 0.2920(8) 0.028(4) Uani 1 1 d U . .
O40 O 0.5116(10) 0.6154(8) 0.2547(8) 0.023(4) Uani 1 1 d U . .
O41 O 0.0072(10) 0.0202(8) 0.3840(9) 0.033(5) Uani 1 1 d . . .
O42 O -0.3290(11) -0.0571(10) 0.3551(10) 0.044(6) Uani 1 1 d U . .
O43 O -0.1153(11) 0.4880(10) 0.4154(9) 0.040(5) Uani 1 1 d . . .
O44 O 0.7562(11) 0.4579(10) 0.1937(10) 0.041(5) Uani 1 1 d U . .
O45 O 0.3060(8) 0.5013(8) 0.2595(8) 0.020(4) Uani 1 1 d . . .
O46 O 0.0879(10) 0.7040(8) 0.1144(8) 0.029(5) Uani 1 1 d . . .
O47 O 0.0622(11) 0.7973(9) 0.1840(9) 0.033(5) Uani 1 1 d U . .
O48 O 0.5609(11) 0.5352(9) 0.3346(8) 0.033(5) Uani 1 1 d . . .
O49 O 0.6377(10) 0.4372(8) 0.1536(8) 0.030(4) Uani 1 1 d U . .
O50 O 0.1894(10) 0.4449(8) 0.1582(8) 0.029(5) Uani 1 1 d U . .
O51 O 0.0999(10) 0.1248(8) 0.3623(9) 0.031(5) Uani 1 1 d U . .
O52 O -0.2950(10) 0.0548(7) 0.4410(8) 0.025(4) Uani 1 1 d . . .
O53 O 0.5254(13) 0.3321(9) 0.2912(11) 0.050(7) Uani 1 1 d . . .
O54 O 0.4130(12) 0.1997(9) 0.1372(9) 0.041(6) Uani 1 1 d . . .
O55 O 0.6102(10) 0.6568(8) 0.1448(8) 0.029(5) Uani 1 1 d . . .
O56 O -0.0647(10) 0.4684(8) 0.3042(8) 0.027(4) Uani 1 1 d U . .
O57 O -0.0115(10) 0.0081(8) 0.1816(8) 0.029(5) Uani 1 1 d U . .
O58 O 0.5401(11) 0.6555(9) 0.3422(9) 0.037(5) Uani 1 1 d U . .
O59 O -0.1730(11) 0.1107(8) 0.3613(9) 0.033(5) Uani 1 1 d . . .
O60 O 0.3601(10) -0.0529(9) 0.2611(10) 0.037(5) Uani 1 1 d . . .
O61 O 0.0351(10) 0.4781(8) 0.3557(9) 0.032(5) Uani 1 1 d U . .
O62 O 0.1457(11) 0.2236(8) 0.1629(9) 0.033(5) Uani 1 1 d . . .
O63 O 0.6014(9) 0.5137(9) 0.0780(8) 0.032(5) Uani 1 1 d . . .
O64 O 0.0829(9) 0.6996(8) 0.2642(8) 0.025(4) Uani 1 1 d . . .
O65 O 0.2115(8) 0.4034(7) 0.2708(7) 0.015(4) Uani 1 1 d U . .
O66 O -0.2797(11) -0.0060(9) 0.2503(9) 0.036(5) Uani 1 1 d . . .
O67 O 0.2819(10) 0.1502(9) 0.1682(9) 0.035(5) Uani 1 1 d . . .
O68 O -0.2152(10) 0.0062(9) 0.3424(9) 0.035(5) Uani 1 1 d U . .
O69 O 0.3893(10) 0.3937(9) 0.3034(9) 0.036(5) Uani 1 1 d . . .
O70 O -0.0027(10) 0.1271(9) 0.2970(8) 0.030(5) Uani 1 1 d . . .
O71 O 0.6628(10) 0.6256(8) 0.0370(9) 0.031(5) Uani 1 1 d U . .
O72 O 0.0180(9) 0.6044(8) 0.1208(8) 0.026(4) Uani 1 1 d U . .
O73 O 0.1520(9) 0.5167(8) 0.2564(8) 0.023(4) Uani 1 1 d . . .
O74 O 0.1217(10) 0.6453(9) 0.0193(9) 0.031(5) Uani 1 1 d U . .
O75 O 0.6924(11) 0.5494(9) 0.1291(9) 0.038(5) Uani 1 1 d . . .
O76 O 0.5510(9) 0.5354(8) 0.1801(8) 0.021(4) Uani 1 1 d U . .
O77 O 0.6290(10) 0.6748(8) 0.2403(10) 0.034(5) Uani 1 1 d . . .
O78 O 0.0619(9) 0.4051(9) 0.2802(8) 0.029(5) Uani 1 1 d . . .
O79 O 0.2919(11) 0.0534(8) 0.2400(9) 0.034(5) Uani 1 1 d . . .
O80 O 0.2126(11) 0.2820(8) 0.0602(9) 0.033(5) Uani 1 1 d . . .
O81 O 0.6860(10) 0.6080(10) 0.3248(11) 0.049(7) Uani 1 1 d . . .
O82 O 0.1443(12) -0.0563(9) 0.1721(9) 0.039(6) Uani 1 1 d . . .
O83 O 0.0447(11) 0.1189(9) 0.1812(8) 0.033(5) Uani 1 1 d . . .
O84 O 0.1496(11) 0.4157(10) 0.0703(9) 0.041(5) Uani 1 1 d . . .
O85 O 0.2531(10) 0.1309(9) 0.3249(8) 0.029(5) Uani 1 1 d . . .
O86 O -0.3627(10) 0.0634(9) 0.3601(9) 0.035(5) Uani 1 1 d . . .
O87 O -0.1693(10) 0.6860(9) 0.2648(9) 0.033(5) Uani 1 1 d U . .
O88 O 0.1620(11) 0.2318(9) 0.3668(9) 0.037(5) Uani 1 1 d U . .
O89 O 0.5130(10) 0.6145(9) 0.0966(9) 0.033(5) Uani 1 1 d U . .
O90 O 0.4199(10) 0.0771(9) 0.1472(10) 0.044(6) Uani 1 1 d . . .
O91 O -0.0931(11) 0.0616(9) 0.2695(9) 0.036(5) Uani 1 1 d U . .
O92 O 0.2725(10) 0.5803(8) 0.3515(8) 0.028(4) Uani 1 1 d U . .
O93 O -0.0247(9) 0.5882(8) 0.3841(9) 0.030(5) Uani 1 1 d . . .
O94 O 0.3540(11) 0.4846(10) 0.3931(9) 0.042(6) Uani 1 1 d . . .
O95 O 0.4690(10) 0.7054(8) 0.1803(8) 0.027(4) Uani 1 1 d U . .
O96 O -0.2345(10) 0.1079(9) 0.2775(8) 0.031(5) Uani 1 1 d U . .
O97 O 0.3981(10) 0.7165(9) 0.3803(8) 0.035(5) Uani 1 1 d . . .
O98 O 0.5873(11) 0.7773(9) 0.1713(11) 0.044(6) Uani 1 1 d . . .
O99 O 0.1367(11) 0.0496(9) 0.0926(9) 0.033(5) Uani 1 1 d U . .
O100 O -0.2297(12) 0.1628(9) 0.4425(9) 0.040(5) Uani 1 1 d . . .
O101 O -0.0591(11) 0.6820(9) 0.3178(9) 0.038(5) Uani 1 1 d U . .
O102 O 0.2642(11) -0.0176(10) 0.0880(10) 0.045(6) Uani 1 1 d . . .
O103 O -0.3093(10) 0.1726(9) 0.3658(9) 0.033(5) Uani 1 1 d U . .
O104 O 0.1583(9) 0.1197(9) 0.2513(9) 0.030(5) Uani 1 1 d . . .
O105 O -0.2467(13) 0.1567(11) 0.1800(11) 0.052(6) Uani 1 1 d . . .
O106 O -0.1349(12) -0.1279(10) 0.4456(11) 0.052(6) Uani 1 1 d U . .
O107 O 0.3769(10) 0.2901(9) 0.2104(10) 0.039(6) Uani 1 1 d . . .
O108 O -0.0915(10) 0.5825(8) 0.2173(9) 0.033(5) Uani 1 1 d . . .
O109 O -0.2714(10) -0.0625(9) 0.4382(9) 0.034(5) Uani 1 1 d U . .
O110 O 0.4924(10) 0.4242(9) 0.3554(9) 0.035(5) Uani 1 1 d U . .
O111 O -0.1076(11) 0.2179(9) 0.3619(10) 0.040(6) Uani 1 1 d . . .
O112 O -0.0120(11) 0.2421(9) 0.2150(9) 0.038(5) Uani 1 1 d . . .
O113 O 0.1466(10) 0.5402(8) 0.0914(8) 0.028(5) Uani 1 1 d . . .
O114 O -0.1430(12) -0.0560(10) 0.2518(10) 0.045(6) Uani 1 1 d U . .
O115 O -0.1119(12) 0.1728(10) 0.1968(9) 0.042(6) Uani 1 1 d . . .
O116 O -0.0991(12) 0.0976(10) 0.4479(10) 0.049(7) Uani 1 1 d . . .
O117 O -0.1908(11) 0.2220(9) 0.2890(10) 0.039(6) Uani 1 1 d . . .
O118 O -0.2052(11) 0.2772(9) 0.1836(10) 0.045(6) Uani 1 1 d . . .
O119 O 0.2095(11) 0.1524(9) 0.0808(9) 0.037(5) Uani 1 1 d . . .
O120 O 0.3027(13) 0.7535(11) 0.2163(11) 0.051(6) Uani 1 1 d . . .
O121 O -0.4169(10) -0.0195(11) 0.4568(10) 0.047(6) Uani 1 1 d . . .
O122 O 0.5502(11) 0.3898(10) 0.0968(9) 0.040(5) Uani 1 1 d . . .
O123 O 0.3083(10) 0.0109(9) 0.3413(9) 0.034(5) Uani 1 1 d U . .
O124 O -0.2455(13) 0.2789(12) 0.3853(12) 0.062(8) Uani 1 1 d . . .
O125 O 0.4278(11) 0.0472(9) 0.2527(9) 0.034(5) Uani 1 1 d . . .
O126 O 0.4755(12) 0.1391(11) 0.0412(11) 0.054(7) Uani 1 1 d . . .
O127 O 0.3452(11) -0.0259(9) 0.1602(9) 0.037(5) Uani 1 1 d . . .
O128 O 0.2463(12) -0.1034(9) 0.3517(10) 0.044(6) Uani 1 1 d . . .
O129 O 0.2309(10) -0.0622(9) 0.2440(9) 0.033(5) Uani 1 1 d U . .
O130 O -0.1628(11) 0.0543(10) 0.1800(10) 0.046(6) Uani 1 1 d U . .
O131 O 0.3351(12) 0.0842(9) 0.0769(9) 0.042(6) Uani 1 1 d . . .
O132 O -0.1184(10) 0.5548(9) 0.1231(10) 0.040(6) Uani 1 1 d . . .
O133 O -0.2632(12) -0.1313(11) 0.2707(12) 0.058(7) Uani 1 1 d . . .
O134 O 0.2531(12) 0.0702(12) -0.0004(10) 0.055(7) Uani 1 1 d . . .
O135 O 0.0148(11) -0.1099(9) 0.2531(10) 0.043(6) Uani 1 1 d . . .
O136 O 0.3739(9) 0.1612(9) 0.2453(9) 0.032(5) Uani 1 1 d U . .
O137 O -0.2271(13) 0.0662(11) 0.5231(9) 0.051(6) Uani 1 1 d . . .
O138 O 0.4923(12) -0.0382(10) 0.1738(12) 0.054(7) Uani 1 1 d . . .
O139 O 0.3945(11) 0.1065(9) 0.3492(10) 0.041(6) Uani 1 1 d . . .
O140 O 0.0329(13) 0.7058(11) 0.3819(11) 0.051(6) Uani 1 1 d U . .
O141 O -0.3628(11) 0.1013(10) 0.2556(10) 0.045(6) Uani 1 1 d U . .
O142 O 0.4689(12) 0.4980(13) 0.4392(10) 0.060(8) Uani 1 1 d . . .
O143 O 0.2729(11) -0.1302(10) 0.1537(11) 0.052(7) Uani 1 1 d . . .
O144 O -0.0377(14) 0.1142(13) 0.0962(12) 0.067(8) Uani 1 1 d U . .
O145 O -0.4493(12) 0.1699(12) 0.3399(12) 0.064(8) Uani 1 1 d . . .
O146 O -0.3019(14) 0.0578(12) 0.1528(12) 0.061(7) Uani 1 1 d U . .
K1 K 0.1612(4) 0.3245(3) 0.2176(3) 0.0323(15) Uani 1 1 d . . .
K2 K 0.6927(4) 0.6185(4) -0.0739(3) 0.0481(19) Uani 1 1 d . . .
K3 K -0.2093(4) 0.5035(4) 0.2865(4) 0.048(2) Uani 1 1 d . . .
K4 K 0.0000(4) 0.2957(4) 0.3675(4) 0.048(2) Uani 1 1 d . . .
K5 K -0.2298(4) 0.6503(4) 0.1643(4) 0.059(3) Uani 1 1 d . . .
K6 K 0.0468(4) 0.3103(4) 0.1033(4) 0.052(2) Uani 1 1 d . . .
Na1 Na -0.0212(9) 0.7804(7) 0.4576(6) 0.064(4) Uani 1 1 d . . .
Na2 Na 0.1838(7) 0.4486(8) -0.0393(6) 0.055(4) Uani 1 1 d U . .
Na3 Na 0.1633(8) 0.6489(7) 0.4274(7) 0.065(4) Uani 1 1 d U . .
Na4 Na -0.1180(9) 0.8094(8) 0.1943(7) 0.068(5) Uani 1 1 d . . .
Na5 Na -0.4653(8) 0.1424(7) 0.1908(8) 0.071(5) Uani 1 1 d . . .
Na6 Na -0.1003(6) 0.0647(5) 0.5634(5) 0.030(3) Uani 1 1 d U . .
Na7 Na -0.3571(13) 0.3209(11) 0.3368(12) 0.062(7) Uiso 0.70 1 d P . 1
Na7A Na -0.334(2) 0.3235(18) 0.310(2) 0.031(9) Uiso 0.30 1 d P . 2
Na8 Na 0.4735(6) 0.0718(5) 0.4270(5) 0.034(3) Uani 1 1 d . . .
Na9 Na 0.2830(6) 0.3093(5) 0.3299(5) 0.030(3) Uani 1 1 d . . .
Na10 Na -0.4748(10) -0.1094(8) 0.3974(10) 0.090(6) Uani 1 1 d . . .
Na11 Na -0.3066(12) 0.7476(10) 0.3035(11) 0.066(6) Uani 0.70 1 d PU . 1
Na17 Na -0.286(2) 0.741(2) 0.337(2) 0.044(10) Uiso 0.30 1 d P . 2
Na12 Na 0.7421(13) 0.5861(12) 0.4193(11) 0.090(7) Uani 0.80 1 d PU . .
Na13 Na 0.1542(13) 0.8133(11) 0.2859(11) 0.099(7) Uani 0.86 1 d PU . .
Na14 Na 0.3499(14) 0.2322(12) -0.0480(11) 0.096(7) Uani 0.80 1 d PU . .
Na15 Na 0.3065(13) -0.1798(11) 0.4243(11) 0.096(7) Uani 0.83 1 d PU . .
Na16 Na 0.5404(15) 0.2659(13) 0.1041(13) 0.095(8) Uani 0.71 1 d PU . .
Na18 Na 0.3292(16) 0.6860(14) -0.0136(14) 0.093(9) Uiso 0.65 1 d P . .
Na19 Na 0.456(2) 0.854(2) 0.116(2) 0.105(13) Uiso 0.50 1 d P . .
Na20 Na 0.6183(18) -0.0882(15) 0.2163(15) 0.092(10) Uiso 0.60 1 d P . .
Na21 Na 0.5389(16) -0.0024(13) 0.3074(14) 0.097(9) Uiso 0.70 1 d P . .
Na22 Na 0.124(2) -0.1019(17) 0.0849(17) 0.097(11) Uiso 0.55 1 d P . .
OW1 O -0.0838(14) 0.8038(11) 0.2954(12) 0.062(7) Uani 1 1 d U . .
OW2 O 0.382(5) 0.350(4) 0.467(4) 0.04(2) Uiso 0.25 1 d P . .
OW3 O 0.5543(14) 0.5592(12) -0.0230(12) 0.063(7) Uani 1 1 d U . .
OW4 O -0.0989(14) 0.3731(12) 0.1343(12) 0.068(8) Uani 1 1 d U . .
OW5 O -0.0911(16) 0.7151(13) 0.1166(14) 0.079(9) Uani 1 1 d U . .
OW6 O 0.7105(17) 0.4908(14) -0.0215(14) 0.086(9) Uani 1 1 d U . .
OW8 O -0.225(2) 0.3727(17) 0.2850(18) 0.116(13) Uani 1 1 d U . .
OW9 O 0.4013(19) 0.8285(16) 0.2306(16) 0.101(11) Uani 1 1 d U . .
OW10 O 0.0453(15) 0.8641(13) 0.3737(13) 0.070(8) Uani 1 1 d U . .
OW11 O 0.1081(19) 0.5227(16) 0.4501(16) 0.105(11) Uani 1 1 d U . .
OW13 O 0.000(2) 0.1881(18) 0.4480(18) 0.119(13) Uani 1 1 d U . .
OW14 O 0.043(4) 0.348(3) -0.007(3) 0.075(19) Uani 0.50 1 d PU . .
OW17 O 0.576(3) -0.184(2) 0.301(2) 0.055(13) Uani 0.50 1 d PU . .
OW18 O 0.603(3) 0.536(3) 0.446(2) 0.065(15) Uani 0.50 1 d PU . .
OW19 O -0.1433(19) 0.3589(16) 0.4011(17) 0.105(11) Uani 1 1 d U . .
OW20 O 0.2464(19) 0.7556(16) 0.3522(16) 0.105(11) Uani 1 1 d U . .
OW22 O 0.607(3) 0.892(3) 0.086(3) 0.075(16) Uani 0.50 1 d PU . .
OW23 O 0.057(3) 0.023(3) 0.026(3) 0.076(16) Uani 0.50 1 d PU . .
OW24 O 0.300(3) 0.671(2) -0.108(2) 0.058(13) Uani 0.50 1 d PU A 1
OW25 O 0.251(3) 0.640(3) -0.089(3) 0.072(16) Uani 0.50 1 d PU A 2
OW26 O -0.143(3) 0.713(2) 0.530(2) 0.056(13) Uani 0.50 1 d PU B 2
OW27 O -0.209(3) 0.695(3) 0.053(3) 0.066(15) Uani 0.50 1 d PU . 1
OW28 O -0.183(4) 0.658(3) 0.044(3) 0.09(2) Uani 0.50 1 d PU . 2
OW29 O -0.574(2) -0.130(2) 0.343(2) 0.052(12) Uani 0.50 1 d PU . .
OW30 O -0.603(3) 0.236(3) 0.356(3) 0.021(13) Uani 0.30 1 d PU . 1
OW31 O -0.5666(18) 0.2357(14) 0.3093(15) 0.047(8) Uani 0.70 1 d PU . 2
OW32 O 0.537(6) 0.257(5) 0.207(5) 0.36(5) Uiso 1 1 d . . .
OW33 O 0.386(2) -0.023(2) 0.431(2) 0.137(15) Uani 1 1 d U . .
OW34 O 0.1853(19) 0.0570(16) 0.4320(16) 0.056(9) Uani 0.70 1 d PU . 1
OW35 O 0.053(4) 0.071(3) 0.488(3) 0.041(17) Uani 0.30 1 d PU . 2
OW36 O -0.370(4) 0.293(3) 0.179(3) 0.11(2) Uani 0.50 1 d PU . .
OW37 O 0.750(5) 0.488(4) 0.507(4) 0.12(3) Uani 0.50 1 d PU . .
OW38 O 0.432(3) -0.028(3) 0.038(3) 0.073(16) Uani 0.50 1 d PU . .
OW39 O -0.244(3) -0.171(2) 0.550(2) 0.065(14) Uani 0.50 1 d PU . .
OW40 O 0.237(3) -0.206(3) 0.062(3) 0.076(17) Uani 0.50 1 d PU . .
OW41 O -0.270(4) 0.079(3) 0.007(3) 0.11(2) Uani 0.50 1 d PU . .
OW42 O -0.257(2) -0.0639(19) 0.554(2) 0.134(15) Uani 1 1 d U . .
OW43 O -0.034(4) 0.480(3) 0.013(3) 0.11(2) Uani 0.50 1 d PU . .
OW44 O 0.072(4) 0.204(3) 0.052(3) 0.10(2) Uani 0.50 1 d PU . .
OW45 O 0.2634(13) 0.3859(11) 0.4147(11) 0.053(6) Uani 1 1 d U . .
OW46 O 0.458(3) 0.306(3) 0.055(3) 0.082(18) Uani 0.50 1 d PU . .
OW47 O 0.498(3) 0.262(2) -0.043(2) 0.059(13) Uani 0.50 1 d PU . .
OW48 O -0.4150(18) 0.0617(17) 0.0969(16) 0.023(8) Uani 0.50 1 d PU . .
OW49 O -0.256(3) 0.785(3) 0.172(3) 0.072(16) Uani 0.50 1 d PU . .
OW50 O 0.345(4) -0.260(3) 0.501(3) 0.10(2) Uiso 0.50 1 d P . .
OW51 O -0.044(4) 0.370(3) 0.465(3) 0.10(2) Uiso 0.50 1 d P . .
OW52 O -0.462(5) 0.259(4) 0.427(4) 0.05(2) Uiso 0.25 1 d P . .
OW53 O 0.045(5) 0.673(4) 0.518(4) 0.05(2) Uiso 0.25 1 d P . .
OW54 O 0.364(4) 0.889(4) 0.024(4) 0.11(2) Uiso 0.50 1 d P . .
OW55 O 0.433(5) 0.327(4) 0.446(4) 0.06(3) Uiso 0.25 1 d P . .
OW56 O 0.020(5) 0.435(4) 0.504(4) 0.05(2) Uiso 0.25 1 d P . .
OW57 O 0.745(4) 0.515(3) 0.498(3) 0.08(2) Uiso 0.50 1 d P . .
OW58 O 0.700(6) 0.463(5) 0.390(5) 0.07(3) Uiso 0.25 1 d P . .
OW59 O 0.185(4) 0.565(3) -0.064(3) 0.027(17) Uiso 0.25 1 d P . .
OW60 O 0.049(4) -0.205(3) 0.031(4) 0.11(2) Uiso 0.50 1 d P . .
OW61 O 0.094(3) -0.256(3) -0.077(3) 0.088(19) Uiso 0.50 1 d P . .
OW62 O 0.119(4) -0.201(3) 0.021(3) 0.090(19) Uiso 0.50 1 d P . .
OW63 O -0.411(3) 0.028(3) 0.076(3) 0.078(18) Uiso 0.50 1 d P . .
OW64 O -0.575(3) -0.136(3) 0.511(3) 0.079(17) Uiso 0.50 1 d P . .
OW65 O -0.167(4) 0.680(4) 0.423(4) 0.12(3) Uiso 0.50 1 d P . .
OW66 O 0.578(3) 0.579(3) 0.455(3) 0.078(17) Uiso 0.50 1 d P . .
OW67 O 0.031(3) 0.378(3) -0.002(3) 0.065(17) Uiso 0.50 1 d P . .
OW68 O 0.394(5) 0.841(4) 0.042(4) 0.04(2) Uiso 0.25 1 d P . .
OW69 O -0.147(5) 0.728(4) 0.408(4) 0.04(2) Uiso 0.25 1 d P . .
OW70 O 0.121(6) 0.046(5) 0.460(5) 0.06(3) Uiso 0.25 1 d P . .
OW71 O -0.5175(19) 0.2252(16) 0.2656(17) 0.025(8) Uiso 0.50 1 d P . .
OW72 O -0.331(4) 0.342(3) 0.264(4) 0.032(19) Uiso 0.25 1 d P . .
OW73 O 0.150(6) -0.065(5) -0.057(6) 0.08(4) Uiso 0.25 1 d P . .

loop_
_atom_site_aniso_label
_atom_site_aniso_U_11
_atom_site_aniso_U_22
_atom_site_aniso_U_33
_atom_site_aniso_U_23
_atom_site_aniso_U_13
_atom_site_aniso_U_12
W1 0.0281(6) 0.0255(6) 0.0227(6) -0.0072(5) -0.0109(5) -0.0012(5)
W2 0.0292(6) 0.0293(6) 0.0257(7) -0.0112(5) -0.0071(5) -0.0007(5)
W3 0.0253(5) 0.0229(5) 0.0252(6) -0.0045(5) -0.0100(5) -0.0030(5)
W4 0.0295(6) 0.0377(7) 0.0251(7) -0.0094(6) -0.0085(5) -0.0078(5)
W5 0.0250(5) 0.0288(6) 0.0240(7) -0.0070(5) -0.0048(5) -0.0008(5)
W6 0.0307(6) 0.0272(6) 0.0241(7) -0.0030(5) -0.0111(5) -0.0019(5)
W7 0.0270(5) 0.0277(6) 0.0268(7) -0.0048(5) -0.0135(5) -0.0016(5)
W8 0.0307(6) 0.0255(6) 0.0293(7) -0.0057(5) -0.0101(5) -0.0031(5)
W9 0.0275(6) 0.0339(6) 0.0223(6) -0.0049(5) -0.0065(5) -0.0056(5)
W10 0.0252(5) 0.0244(5) 0.0232(6) -0.0030(5) -0.0093(5) -0.0027(5)
W11 0.0239(5) 0.0253(6) 0.0323(7) -0.0074(5) -0.0091(5) 0.0011(5)
W12 0.0252(5) 0.0304(6) 0.0312(7) -0.0080(5) -0.0118(5) -0.0019(5)
W13 0.0320(6) 0.0311(6) 0.0316(7) 0.0002(6) -0.0086(6) -0.0062(5)
W14 0.0287(6) 0.0244(6) 0.0356(8) -0.0023(5) -0.0079(6) -0.0029(5)
W15 0.0308(6) 0.0264(6) 0.0382(8) -0.0018(6) -0.0148(6) -0.0018(5)
W16 0.0276(6) 0.0241(6) 0.0291(7) -0.0056(5) -0.0091(5) -0.0010(5)
W17 0.0289(6) 0.0292(6) 0.0263(7) -0.0038(5) -0.0084(5) -0.0079(5)
W18 0.0341(6) 0.0244(6) 0.0348(8) -0.0013(6) -0.0098(6) -0.0027(5)
W19 0.0340(6) 0.0305(6) 0.0345(8) 0.0023(6) -0.0161(6) -0.0070(5)
W20 0.0330(6) 0.0274(6) 0.0251(7) -0.0014(5) -0.0051(5) -0.0022(5)
W21 0.0369(7) 0.0318(6) 0.0438(9) -0.0077(6) -0.0140(6) -0.0018(5)
W22 0.0393(6) 0.0258(6) 0.0344(8) -0.0081(6) -0.0064(6) -0.0020(5)
W23 0.0295(6) 0.0390(7) 0.0299(7) -0.0048(6) -0.0146(5) -0.0087(5)
W24 0.0277(6) 0.0372(7) 0.0355(8) -0.0086(6) -0.0153(6) -0.0017(5)
W25 0.0313(6) 0.0303(6) 0.0358(8) -0.0029(6) -0.0001(6) -0.0020(5)
W26 0.0388(7) 0.0371(7) 0.0419(8) -0.0092(6) -0.0147(6) -0.0113(6)
W27 0.0317(6) 0.0275(6) 0.0434(8) -0.0050(6) -0.0054(6) 0.0007(5)
W28 0.0353(6) 0.0391(7) 0.0276(7) -0.0070(6) -0.0089(6) -0.0028(6)
W29 0.0436(7) 0.0319(6) 0.0260(7) -0.0089(6) -0.0038(6) -0.0031(6)
W30 0.0344(6) 0.0411(7) 0.0281(7) 0.0021(6) -0.0126(6) -0.0094(6)
W31 0.0301(6) 0.0375(7) 0.0396(8) -0.0013(6) -0.0060(6) -0.0075(5)
W32 0.0339(7) 0.0402(7) 0.0546(10) 0.0020(7) -0.0118(7) -0.0025(6)
W33 0.0385(7) 0.0391(7) 0.0419(9) 0.0061(7) -0.0183(6) -0.0047(6)
W34 0.0552(8) 0.0525(8) 0.0417(9) -0.0006(7) -0.0301(7) -0.0114(7)
Ni1 0.0249(17) 0.0276(18) 0.023(2) -0.0014(16) -0.0102(15) -0.0050(15)
Ni2 0.0257(17) 0.0272(18) 0.024(2) -0.0050(16) -0.0091(16) -0.0033(15)
Ni3 0.0239(17) 0.0256(18) 0.029(2) -0.0083(16) -0.0094(16) 0.0009(14)
Ni4 0.0289(18) 0.0269(18) 0.025(2) -0.0077(16) -0.0059(16) -0.0053(15)
Ni5 0.0242(17) 0.0232(17) 0.024(2) -0.0043(16) -0.0089(15) -0.0007(14)
Ni6 0.0215(16) 0.0247(17) 0.023(2) -0.0045(16) -0.0048(15) -0.0040(14)
Ni7 0.0338(19) 0.0287(19) 0.027(2) -0.0088(17) -0.0069(17) -0.0078(16)
Ni8 0.0325(19) 0.0295(19) 0.026(2) -0.0064(17) -0.0071(17) -0.0073(16)
Ni9 0.0315(18) 0.0270(18) 0.025(2) -0.0033(16) -0.0067(16) -0.0071(15)
Ni10 0.041(2) 0.042(2) 0.029(2) -0.0027(19) -0.0143(19) -0.0089(18)
Si1 0.018(3) 0.024(4) 0.016(4) 0.000(3) -0.014(3) 0.003(3)
Si2 0.029(4) 0.023(4) 0.028(5) 0.001(3) -0.017(4) -0.006(3)
Si3 0.023(4) 0.024(4) 0.027(5) -0.006(3) -0.008(3) -0.004(3)
Si4 0.027(4) 0.018(4) 0.027(5) -0.003(3) -0.006(3) 0.003(3)
O1 0.034(7) 0.017(7) 0.030(8) -0.008(6) -0.015(7) -0.004(6)
O2 0.031(6) 0.028(6) 0.029(6) -0.007(4) -0.011(4) -0.002(4)
O3 0.018(5) 0.019(5) 0.018(6) 0.000(4) -0.008(4) -0.004(4)
O4 0.022(9) 0.021(9) 0.051(14) -0.002(10) -0.016(9) -0.007(8)
O5 0.029(7) 0.020(7) 0.021(8) -0.010(6) -0.002(6) -0.001(6)
O6 0.027(10) 0.043(12) 0.037(13) 0.003(11) -0.006(10) 0.005(9)
O7 0.017(9) 0.037(11) 0.028(12) 0.000(10) -0.003(8) 0.002(8)
O8 0.027(6) 0.033(6) 0.030(6) -0.005(4) -0.013(4) -0.004(4)
O9 0.032(7) 0.020(7) 0.040(9) -0.004(7) -0.014(7) 0.006(6)
O10 0.016(5) 0.022(5) 0.020(6) -0.002(4) -0.010(4) 0.000(4)
O11 0.028(6) 0.027(6) 0.020(6) 0.003(4) -0.010(4) -0.001(4)
O12 0.054(12) 0.020(10) 0.038(13) -0.018(9) -0.027(11) 0.015(9)
O13 0.024(7) 0.032(8) 0.033(8) 0.004(7) -0.011(7) -0.010(6)
O14 0.026(9) 0.034(11) 0.014(10) 0.002(9) 0.001(8) -0.009(8)
O15 0.053(12) 0.029(10) 0.030(12) -0.010(9) -0.022(10) -0.016(10)
O16 0.029(6) 0.029(6) 0.034(6) -0.010(4) -0.008(4) -0.003(4)
O17 0.029(9) 0.011(8) 0.019(10) -0.001(8) -0.001(8) -0.001(7)
O18 0.030(5) 0.017(5) 0.022(6) 0.000(4) -0.004(4) -0.005(4)
O19 0.015(6) 0.019(7) 0.023(8) -0.005(6) -0.016(6) 0.007(6)
O20 0.030(7) 0.033(8) 0.027(8) 0.001(7) -0.022(7) 0.003(6)
O21 0.045(8) 0.036(8) 0.045(9) -0.015(7) -0.014(7) -0.008(7)
O22 0.034(10) 0.028(10) 0.019(11) 0.012(9) -0.003(9) -0.012(8)
O23 0.031(10) 0.034(11) 0.033(13) 0.006(10) -0.009(9) -0.013(9)
O24 0.037(6) 0.032(6) 0.035(6) -0.006(5) -0.008(5) 0.002(4)
O25 0.027(5) 0.019(5) 0.027(6) -0.009(4) -0.002(4) 0.000(4)
O26 0.033(10) 0.015(9) 0.048(14) -0.006(9) -0.019(10) -0.003(8)
O27 0.027(6) 0.030(6) 0.032(6) -0.009(4) -0.009(4) -0.010(4)
O28 0.018(5) 0.016(5) 0.020(6) -0.008(4) -0.003(4) -0.004(4)
O29 0.023(5) 0.020(5) 0.025(6) 0.004(4) -0.010(4) 0.004(4)
O30 0.042(11) 0.028(10) 0.032(13) -0.007(9) -0.020(10) -0.001(9)
O31 0.034(8) 0.027(8) 0.023(8) 0.007(7) 0.001(7) 0.004(7)
O32 0.052(12) 0.017(9) 0.030(12) 0.007(9) -0.022(10) -0.012(9)
O33 0.031(10) 0.036(11) 0.028(12) 0.000(10) -0.009(9) 0.004(9)
O34 0.030(6) 0.028(6) 0.028(6) -0.002(4) -0.009(4) -0.003(4)
O35 0.033(6) 0.028(6) 0.030(6) -0.008(4) -0.008(4) -0.005(4)
O36 0.027(10) 0.042(12) 0.038(13) -0.017(10) -0.010(9) -0.015(9)
O37 0.072(15) 0.024(11) 0.046(15) -0.005(10) -0.020(13) 0.000(11)
O38 0.036(11) 0.043(12) 0.032(13) -0.026(10) -0.007(10) -0.011(9)
O39 0.029(5) 0.025(5) 0.028(5) -0.003(3) -0.006(3) 0.001(3)
O40 0.031(7) 0.028(7) 0.018(8) 0.003(6) -0.021(6) -0.002(6)
O41 0.035(10) 0.023(10) 0.040(13) -0.008(9) -0.008(10) 0.001(8)
O42 0.043(8) 0.040(9) 0.051(10) -0.026(8) -0.006(7) -0.003(7)
O43 0.043(12) 0.047(13) 0.032(13) -0.021(11) -0.005(10) -0.011(10)
O44 0.041(6) 0.043(7) 0.041(7) -0.006(5) -0.013(5) -0.002(5)
O45 0.007(7) 0.026(9) 0.026(11) -0.006(8) -0.002(7) 0.004(7)
O46 0.039(11) 0.029(10) 0.021(11) 0.005(9) -0.011(9) -0.018(9)
O47 0.038(6) 0.032(6) 0.032(6) -0.007(4) -0.010(4) -0.007(4)
O48 0.050(12) 0.038(11) 0.018(11) -0.004(9) -0.021(10) -0.008(10)
O49 0.031(6) 0.028(6) 0.030(6) -0.007(4) -0.006(4) -0.002(4)
O50 0.025(7) 0.031(8) 0.025(8) 0.005(7) -0.001(6) -0.011(6)
O51 0.034(8) 0.027(8) 0.031(8) -0.013(7) -0.003(7) -0.001(7)
O52 0.039(10) 0.015(9) 0.026(11) -0.010(8) -0.014(9) 0.009(8)
O53 0.072(15) 0.017(10) 0.056(17) 0.005(11) -0.012(13) -0.006(10)
O54 0.050(13) 0.037(12) 0.035(14) 0.011(11) -0.015(11) -0.017(10)
O55 0.032(10) 0.025(10) 0.025(11) -0.013(9) 0.006(9) -0.007(8)
O56 0.033(8) 0.028(7) 0.017(8) 0.008(6) -0.009(6) 0.002(6)
O57 0.032(7) 0.028(8) 0.028(8) -0.005(7) -0.007(7) -0.009(6)
O58 0.040(7) 0.040(7) 0.036(8) -0.014(6) -0.014(6) -0.001(6)
O59 0.045(11) 0.016(9) 0.037(13) -0.004(9) -0.008(10) -0.010(9)
O60 0.030(10) 0.031(11) 0.054(15) -0.008(11) -0.017(10) -0.007(9)
O61 0.033(8) 0.022(7) 0.036(9) -0.006(7) -0.005(7) 0.018(6)
O62 0.046(12) 0.025(10) 0.040(13) -0.019(10) -0.020(10) -0.003(9)
O63 0.022(9) 0.038(11) 0.028(12) -0.008(10) 0.004(9) 0.011(8)
O64 0.027(9) 0.023(9) 0.025(11) -0.008(9) -0.003(9) 0.002(8)
O65 0.014(6) 0.014(6) 0.020(7) 0.002(6) -0.011(6) 0.004(5)
O66 0.039(11) 0.038(11) 0.037(13) -0.005(10) -0.018(10) -0.013(9)
O67 0.025(10) 0.052(13) 0.040(14) -0.022(11) -0.020(9) -0.004(9)
O68 0.033(6) 0.038(6) 0.035(6) -0.005(5) -0.009(5) -0.004(4)
O69 0.034(11) 0.032(11) 0.048(15) 0.007(10) -0.028(10) -0.007(9)
O70 0.029(10) 0.038(11) 0.022(11) 0.007(9) -0.008(9) -0.012(9)
O71 0.030(7) 0.030(8) 0.032(9) -0.002(7) -0.004(7) -0.010(6)
O72 0.027(6) 0.029(6) 0.026(6) -0.005(4) -0.012(4) -0.002(4)
O73 0.020(9) 0.022(9) 0.029(11) 0.002(9) -0.010(8) -0.007(7)
O74 0.030(6) 0.032(6) 0.033(6) -0.005(4) -0.011(4) 0.001(4)
O75 0.040(11) 0.044(12) 0.044(14) -0.031(11) -0.020(10) -0.002(10)
O76 0.015(5) 0.025(5) 0.022(6) -0.005(4) -0.002(4) 0.003(4)
O77 0.028(10) 0.026(10) 0.054(15) -0.014(10) -0.016(10) -0.007(8)
O78 0.011(8) 0.045(12) 0.026(11) 0.005(10) -0.002(8) 0.000(8)
O79 0.039(11) 0.028(10) 0.034(13) 0.010(10) -0.014(10) -0.001(9)
O80 0.042(11) 0.021(10) 0.030(12) 0.012(9) -0.005(10) -0.006(9)
O81 0.025(10) 0.046(13) 0.09(2) -0.015(13) -0.027(12) -0.006(10)
O82 0.057(13) 0.044(12) 0.020(12) 0.004(10) -0.012(10) -0.031(11)
O83 0.041(11) 0.031(11) 0.024(12) -0.011(9) -0.009(9) 0.019(9)
O84 0.037(11) 0.057(14) 0.034(13) -0.009(11) -0.018(10) -0.004(10)
O85 0.031(10) 0.041(11) 0.010(10) -0.008(9) 0.001(8) 0.004(9)
O86 0.026(10) 0.050(13) 0.033(13) 0.005(11) -0.014(9) -0.015(9)
O87 0.036(6) 0.030(6) 0.029(6) -0.004(4) -0.003(4) 0.000(4)
O88 0.049(8) 0.033(8) 0.032(9) -0.014(7) -0.007(7) -0.005(7)
O89 0.037(6) 0.034(6) 0.030(6) -0.006(4) -0.008(4) -0.005(4)
O90 0.025(10) 0.032(11) 0.063(17) 0.001(11) 0.004(11) -0.004(9)
O91 0.039(6) 0.037(6) 0.035(7) -0.008(5) -0.012(5) -0.008(4)
O92 0.029(7) 0.032(8) 0.028(8) -0.017(7) -0.007(7) -0.004(6)
O93 0.019(9) 0.030(10) 0.037(13) -0.020(10) 0.007(9) -0.012(8)
O94 0.040(11) 0.053(14) 0.029(13) 0.003(11) -0.005(10) -0.008(10)
O95 0.030(6) 0.024(6) 0.028(6) -0.005(4) -0.008(4) -0.003(4)
O96 0.032(7) 0.036(8) 0.027(8) -0.004(7) -0.007(7) -0.018(7)
O97 0.034(10) 0.047(12) 0.019(11) -0.013(10) 0.010(9) -0.012(10)
O98 0.031(11) 0.036(12) 0.068(18) -0.006(12) -0.021(11) 0.005(9)
O99 0.039(8) 0.034(8) 0.035(9) -0.018(7) -0.014(7) -0.006(7)
O100 0.067(14) 0.029(11) 0.028(13) -0.004(10) -0.015(11) -0.011(10)
O101 0.041(8) 0.031(8) 0.039(9) -0.011(7) -0.005(7) 0.008(7)
O102 0.039(12) 0.046(13) 0.046(15) -0.002(12) -0.009(11) 0.016(10)
O103 0.032(6) 0.034(6) 0.034(6) -0.003(4) -0.011(4) -0.004(4)
O104 0.013(8) 0.039(11) 0.042(13) -0.001(10) -0.018(9) 0.006(8)
O105 0.062(15) 0.057(15) 0.050(16) -0.022(13) -0.023(13) -0.019(12)
O106 0.054(9) 0.037(9) 0.058(10) 0.002(8) -0.007(8) 0.004(7)
O107 0.025(10) 0.031(11) 0.065(17) -0.008(11) -0.015(11) -0.005(9)
O108 0.039(11) 0.030(11) 0.037(13) -0.014(10) -0.013(10) -0.015(9)
O109 0.033(6) 0.036(6) 0.036(6) -0.003(4) -0.014(5) -0.008(4)
O110 0.037(8) 0.036(8) 0.032(9) 0.001(7) -0.008(7) -0.014(7)
O111 0.047(12) 0.032(11) 0.056(16) -0.006(11) -0.041(12) -0.005(10)
O112 0.047(12) 0.045(12) 0.029(13) -0.010(10) -0.022(10) 0.010(10)
O113 0.033(10) 0.032(10) 0.020(11) -0.002(9) -0.014(9) 0.005(9)
O114 0.049(9) 0.049(9) 0.047(10) -0.014(8) -0.019(7) -0.022(7)
O115 0.051(13) 0.053(14) 0.022(12) 0.007(11) -0.016(10) -0.009(11)
O116 0.050(13) 0.046(13) 0.039(14) 0.013(12) -0.006(11) 0.019(11)
O117 0.047(12) 0.026(10) 0.054(16) -0.004(10) -0.035(12) 0.004(9)
O118 0.044(12) 0.038(12) 0.042(15) 0.015(11) -0.002(11) -0.015(10)
O119 0.046(12) 0.037(12) 0.026(12) -0.003(10) -0.002(10) -0.015(10)
O120 0.060(14) 0.052(14) 0.048(16) -0.003(12) -0.026(13) -0.003(12)
O121 0.019(10) 0.078(16) 0.047(15) -0.006(13) -0.013(10) -0.010(10)
O122 0.040(11) 0.061(14) 0.031(13) -0.013(11) -0.024(10) -0.007(11)
O123 0.036(8) 0.030(8) 0.038(9) 0.006(7) -0.018(7) 0.004(7)
O124 0.056(15) 0.067(17) 0.08(2) -0.012(15) -0.045(15) 0.002(13)
O125 0.042(11) 0.030(11) 0.033(13) -0.006(10) -0.016(10) 0.003(9)
O126 0.046(13) 0.069(16) 0.052(17) 0.004(14) -0.026(12) -0.008(12)
O127 0.049(12) 0.040(12) 0.025(12) -0.007(10) -0.014(10) 0.009(10)
O128 0.061(14) 0.019(10) 0.053(16) -0.011(10) -0.014(12) 0.009(10)
O129 0.035(6) 0.035(6) 0.031(6) -0.003(4) -0.009(4) -0.007(4)
O130 0.043(8) 0.052(9) 0.047(10) -0.015(8) -0.011(7) -0.014(7)
O131 0.050(13) 0.039(12) 0.029(13) 0.002(10) 0.003(11) -0.020(10)
O132 0.019(9) 0.039(12) 0.051(15) 0.022(11) -0.003(10) -0.001(9)
O133 0.050(13) 0.049(14) 0.08(2) -0.044(14) 0.000(14) -0.011(11)
O134 0.046(13) 0.088(19) 0.027(14) -0.002(13) -0.001(11) -0.023(13)
O135 0.044(12) 0.039(12) 0.042(14) -0.010(11) -0.011(11) 0.022(10)
O136 0.021(7) 0.035(8) 0.044(9) -0.006(7) -0.014(7) 0.009(6)
O137 0.055(14) 0.072(16) 0.021(13) -0.014(12) 0.001(11) 0.006(13)
O138 0.040(12) 0.037(12) 0.08(2) -0.001(13) -0.001(13) 0.000(10)
O139 0.041(12) 0.039(12) 0.056(16) 0.007(11) -0.035(11) -0.020(10)
O140 0.055(9) 0.052(9) 0.051(10) -0.023(8) -0.012(8) -0.003(8)
O141 0.036(8) 0.051(9) 0.049(10) 0.002(8) -0.018(7) 0.000(7)
O142 0.043(13) 0.10(2) 0.039(16) 0.011(15) -0.025(12) -0.010(13)
O143 0.031(11) 0.043(13) 0.069(19) -0.005(13) 0.006(12) 0.000(10)
O144 0.070(10) 0.078(11) 0.060(11) -0.014(8) -0.027(8) -0.001(8)
O145 0.039(12) 0.081(18) 0.08(2) -0.052(16) -0.010(13) 0.002(13)
O146 0.062(8) 0.063(8) 0.061(8) -0.007(5) -0.021(5) -0.004(5)
K1 0.040(3) 0.031(3) 0.026(4) -0.004(3) -0.009(3) 0.001(3)
K2 0.067(5) 0.052(4) 0.024(4) -0.008(3) -0.006(4) -0.012(4)
K3 0.036(4) 0.057(5) 0.059(5) -0.010(4) -0.024(4) -0.010(3)
K4 0.043(4) 0.052(4) 0.052(5) -0.012(4) -0.010(4) -0.015(3)
K5 0.033(4) 0.060(5) 0.076(7) -0.002(5) -0.004(4) 0.002(4)
K6 0.058(5) 0.059(5) 0.046(5) -0.002(4) -0.025(4) -0.007(4)
Na1 0.100(11) 0.060(9) 0.028(8) -0.024(7) -0.010(8) 0.023(8)
Na2 0.046(6) 0.100(8) 0.024(6) -0.016(6) -0.018(5) 0.010(6)
Na3 0.068(6) 0.072(6) 0.061(6) -0.018(4) -0.024(4) 0.006(4)
Na4 0.072(10) 0.081(11) 0.060(11) -0.005(9) -0.044(9) 0.023(8)
Na5 0.051(8) 0.069(10) 0.094(14) -0.006(10) -0.021(9) -0.004(8)
Na6 0.031(4) 0.038(4) 0.023(4) 0.003(4) -0.016(3) -0.001(3)
Na8 0.024(5) 0.042(6) 0.034(7) 0.008(6) -0.013(5) 0.003(5)
Na9 0.031(5) 0.019(5) 0.047(8) 0.001(5) -0.021(6) -0.008(4)
Na10 0.089(12) 0.062(10) 0.126(18) -0.001(11) -0.040(12) -0.034(9)
Na11 0.066(8) 0.063(8) 0.076(9) -0.018(6) -0.023(6) -0.013(6)
Na12 0.081(8) 0.104(9) 0.087(9) -0.015(6) -0.027(6) -0.004(6)
Na13 0.096(9) 0.097(9) 0.102(9) -0.014(6) -0.025(6) 0.002(6)
Na14 0.098(9) 0.100(9) 0.087(10) -0.009(6) -0.021(6) -0.007(6)
Na15 0.098(9) 0.093(9) 0.091(9) -0.011(6) -0.021(6) 0.010(6)
Na16 0.095(10) 0.093(10) 0.099(10) -0.016(7) -0.025(7) -0.016(7)
OW1 0.063(8) 0.059(8) 0.063(8) -0.005(5) -0.015(5) -0.001(5)
OW3 0.065(8) 0.065(8) 0.061(8) -0.011(5) -0.018(5) -0.003(5)
OW4 0.067(8) 0.071(9) 0.068(9) -0.011(5) -0.021(5) -0.004(5)
OW5 0.079(9) 0.079(9) 0.079(10) -0.010(5) -0.024(5) -0.004(5)
OW6 0.085(10) 0.086(10) 0.086(10) -0.011(5) -0.023(5) -0.006(5)
OW8 0.117(13) 0.115(13) 0.118(13) -0.016(5) -0.031(6) -0.004(5)
OW9 0.102(11) 0.098(12) 0.102(12) -0.013(5) -0.028(6) -0.005(5)
OW10 0.069(9) 0.072(9) 0.070(9) -0.009(5) -0.020(5) -0.003(5)
OW11 0.108(12) 0.103(12) 0.103(12) -0.013(5) -0.026(6) -0.005(5)
OW13 0.119(13) 0.119(13) 0.119(14) -0.014(5) -0.034(6) -0.006(5)
OW14 0.075(19) 0.07(2) 0.07(2) -0.010(6) -0.020(7) -0.005(5)
OW17 0.056(13) 0.054(13) 0.056(13) -0.008(5) -0.015(6) -0.006(5)
OW18 0.065(15) 0.066(15) 0.063(15) -0.009(5) -0.018(6) -0.002(5)
OW19 0.106(12) 0.104(12) 0.107(12) -0.014(5) -0.027(6) -0.007(5)
OW20 0.105(12) 0.105(12) 0.103(12) -0.012(5) -0.029(6) 0.003(5)
OW22 0.075(17) 0.074(17) 0.074(17) -0.010(5) -0.018(6) -0.005(5)
OW23 0.076(17) 0.077(17) 0.077(17) -0.011(5) -0.023(7) -0.003(5)
OW24 0.058(14) 0.058(14) 0.057(14) -0.008(5) -0.017(6) 0.001(5)
OW25 0.072(16) 0.071(16) 0.071(16) -0.010(5) -0.019(6) 0.001(5)
OW26 0.057(13) 0.057(14) 0.054(14) -0.006(5) -0.016(6) -0.003(5)
OW27 0.067(16) 0.066(16) 0.066(16) -0.008(5) -0.019(6) -0.005(5)
OW28 0.09(2) 0.09(2) 0.09(2) -0.011(6) -0.024(7) -0.004(5)
OW29 0.051(13) 0.053(13) 0.052(13) -0.004(5) -0.017(6) 0.002(5)
OW30 0.022(13) 0.021(14) 0.023(14) -0.003(5) -0.008(6) -0.001(5)
OW31 0.048(9) 0.046(9) 0.050(9) -0.004(5) -0.017(5) -0.008(5)
OW33 0.138(15) 0.137(16) 0.137(16) -0.019(5) -0.036(6) -0.008(5)
OW34 0.056(10) 0.054(10) 0.054(10) 0.000(5) -0.015(5) 0.003(5)
OW35 0.039(18) 0.043(18) 0.041(18) -0.005(5) -0.014(7) -0.003(5)
OW36 0.11(2) 0.11(2) 0.11(2) -0.013(6) -0.030(8) -0.002(5)
OW37 0.12(3) 0.12(4) 0.12(4) -0.016(7) -0.032(11) -0.005(5)
OW38 0.073(17) 0.073(17) 0.073(17) -0.011(5) -0.018(6) -0.002(5)
OW39 0.065(15) 0.065(15) 0.065(15) -0.008(5) -0.017(6) -0.005(5)
OW40 0.078(17) 0.076(17) 0.075(17) -0.009(5) -0.019(7) -0.006(5)
OW41 0.11(2) 0.11(2) 0.11(2) -0.016(6) -0.029(8) -0.006(5)
OW42 0.136(15) 0.133(15) 0.131(15) -0.018(5) -0.034(6) -0.009(5)
OW43 0.11(2) 0.11(2) 0.11(2) -0.015(6) -0.030(8) -0.004(5)
OW44 0.10(2) 0.10(2) 0.10(2) -0.013(6) -0.028(8) -0.004(5)
OW45 0.054(7) 0.055(7) 0.053(8) -0.007(5) -0.015(5) -0.006(5)
OW46 0.081(18) 0.082(18) 0.083(18) -0.009(5) -0.021(7) -0.005(5)
OW47 0.061(14) 0.057(14) 0.059(14) -0.005(5) -0.016(6) -0.002(5)
OW48 0.022(9) 0.024(9) 0.023(9) -0.002(5) -0.007(5) 0.004(5)
OW49 0.071(16) 0.073(16) 0.073(16) -0.010(5) -0.020(6) -0.003(5)

loop_
_atom_type_symbol
_atom_type_description
_atom_type_scat_dispersion_real
_atom_type_scat_dispersion_imag
_atom_type_scat_source
H H 0.0000 0.0000 'International Tables Vol C Tables 4.2.6.8 and 6.1.1.4'
O O 0.0106 0.0060 'International Tables Vol C Tables 4.2.6.8 and 6.1.1.4'
W W -0.8490 6.8722 'International Tables Vol C Tables 4.2.6.8 and 6.1.1.4'
Ni Ni 0.3393 1.1124 'International Tables Vol C Tables 4.2.6.8 and 6.1.1.4'
Si Si 0.0817 0.0704 'International Tables Vol C Tables 4.2.6.8 and 6.1.1.4'
K K 0.2009 0.2494 'International Tables Vol C Tables 4.2.6.8 and 6.1.1.4'
Na Na 0.0362 0.0249 'International Tables Vol C Tables 4.2.6.8 and 6.1.1.4'

loop_
_geom_angle_atom_site_label_1
_geom_angle_atom_site_label_2
_geom_angle_atom_site_label_3
_geom_angle
_geom_angle_site_symmetry_1
_geom_angle_site_symmetry_3
O84 W1 O50 101.5(10) . .
O84 W1 O113 102.4(9) . .
O50 W1 O113 93.7(8) . .
O84 W1 O7 99.4(9) . .
O50 W1 O7 94.6(7) . .
O113 W1 O7 154.5(8) . .
O84 W1 O9 95.5(9) . .
O50 W1 O9 163.0(9) . .
O113 W1 O9 83.3(7) . .
O7 W1 O9 81.7(7) . .
O84 W1 O28 169.1(7) . .
O50 W1 O28 87.0(8) . .
O113 W1 O28 83.6(7) . .
O7 W1 O28 72.9(7) . .
O9 W1 O28 76.0(7) . .
O84 W1 K1 88.5(7) . .
O50 W1 K1 49.7(5) . .
O113 W1 K1 143.4(5) . .
O7 W1 K1 49.4(5) . .
O9 W1 K1 130.8(5) . .
O28 W1 K1 92.0(4) . .
O84 W1 K2 50.6(7) . 2_665
O50 W1 K2 51.7(7) . 2_665
O113 W1 K2 95.5(5) . 2_665
O7 W1 K2 108.5(5) . 2_665
O9 W1 K2 145.2(6) . 2_665
O28 W1 K2 138.7(4) . 2_665
K1 W1 K2 64.73(15) . 2_665
O84 W1 K6 51.0(7) . .
O50 W1 K6 112.1(6) . .
O113 W1 K6 145.1(6) . .
O7 W1 K6 49.8(7) . .
O9 W1 K6 78.2(5) . .
O28 W1 K6 119.5(4) . .
K1 W1 K6 66.72(16) . .
K2 W1 K6 83.66(18) 2_665 .
O140 W2 O1 105.2(10) . .
O140 W2 O64 102.2(10) . .
O1 W2 O64 91.8(8) . .
O140 W2 O93 101.4(10) . .
O1 W2 O93 95.3(8) . .
O64 W2 O93 152.6(8) . .
O140 W2 O101 94.3(10) . .
O1 W2 O101 160.4(9) . .
O64 W2 O101 82.9(8) . .
O93 W2 O101 81.7(8) . .
O140 W2 O23 166.7(9) . .
O1 W2 O23 87.3(8) . .
O64 W2 O23 81.5(7) . .
O93 W2 O23 72.5(7) . .
O101 W2 O23 73.4(8) . .
O140 W2 Na3 56.0(8) . .
O1 W2 Na3 50.4(7) . .
O64 W2 Na3 110.2(6) . .
O93 W2 Na3 94.5(7) . .
O101 W2 Na3 148.9(7) . .
O23 W2 Na3 135.0(5) . .
O22 W3 O78 99.5(8) . .
O22 W3 O56 102.0(9) . .
O78 W3 O56 88.6(9) . .
O22 W3 O27 102.0(8) . .
O78 W3 O27 158.5(7) . .
O56 W3 O27 87.3(8) . .
O22 W3 O7 97.2(9) . .
O78 W3 O7 90.5(8) . .
O56 W3 O7 160.6(7) . .
O27 W3 O7 86.5(8) . .
O22 W3 O28 169.9(8) . .
O78 W3 O28 85.1(7) . .
O56 W3 O28 86.9(7) . .
O27 W3 O28 73.6(6) . .
O7 W3 O28 73.7(7) . .
O22 W3 K1 85.5(6) . .
O78 W3 K1 46.7(7) . .
O56 W3 K1 135.1(6) . .
O27 W3 K1 134.9(6) . .
O7 W3 K1 48.4(5) . .
O28 W3 K1 91.3(4) . .
O22 W3 K4 50.1(7) . .
O78 W3 K4 52.2(5) . .
O56 W3 K4 84.8(5) . .
O27 W3 K4 148.0(5) . .
O7 W3 K4 109.7(5) . .
O28 W3 K4 136.6(4) . .
K1 W3 K4 66.30(15) . .
O22 W3 K3 88.1(6) . .
O78 W3 K3 133.9(7) . .
O56 W3 K3 45.6(6) . .
O27 W3 K3 47.8(6) . .
O7 W3 K3 133.9(6) . .
O28 W3 K3 95.1(4) . .
K1 W3 K3 173.51(14) . .
K4 W3 K3 108.56(17) . .
O97 W4 O39 104.4(9) . .
O97 W4 O4 103.4(9) . .
O39 W4 O4 92.6(8) . .
O97 W4 O5 101.3(8) . .
O39 W4 O5 93.3(8) . .
O4 W4 O5 152.2(8) . .
O97 W4 O58 98.6(9) . .
O39 W4 O58 156.9(9) . .
O4 W4 O58 82.8(8) . .
O5 W4 O58 81.2(8) . .
O97 W4 O40 172.5(7) . .
O39 W4 O40 82.1(7) . .
O4 W4 O40 79.5(8) . .
O5 W4 O40 74.4(7) . .
O58 W4 O40 74.8(8) . .
O43 W5 O61 103.5(9) . .
O43 W5 O93 100.2(9) . .
O61 W5 O93 92.7(9) . .
O43 W5 O16 98.5(9) . .
O61 W5 O16 157.2(8) . .
O93 W5 O16 89.0(8) . .
O43 W5 O56 99.1(9) . .
O61 W5 O56 86.0(9) . .
O93 W5 O56 160.5(8) . .
O16 W5 O56 84.9(8) . .
O43 W5 O23 169.9(9) . .
O61 W5 O23 85.7(7) . .
O93 W5 O23 74.7(8) . .
O16 W5 O23 72.9(7) . .
O56 W5 O23 85.8(7) . .
O43 W5 K3 84.4(7) . .
O61 W5 K3 131.9(7) . .
O93 W5 K3 133.1(6) . .
O16 W5 K3 44.5(6) . .
O56 W5 K3 46.1(5) . .
O23 W5 K3 92.7(5) . .
O74 W6 O11 101.6(8) . .
O74 W6 O46 99.1(8) . .
O11 W6 O46 95.1(8) . .
O74 W6 O113 100.3(9) . .
O11 W6 O113 91.2(8) . .
O46 W6 O113 158.0(8) . .
O74 W6 O72 96.8(8) . .
O11 W6 O72 161.6(8) . .
O46 W6 O72 82.9(7) . .
O113 W6 O72 84.6(7) . .
O74 W6 O19 173.6(8) . .
O11 W6 O19 80.3(7) . .
O46 W6 O19 74.6(7) . .
O113 W6 O19 85.7(7) . .
O72 W6 O19 81.5(7) . .
O132 W7 O9 100.7(10) . .
O132 W7 O72 104.1(8) . .
O9 W7 O72 89.8(8) . .
O132 W7 O108 97.4(10) . .
O9 W7 O108 161.2(9) . .
O72 W7 O108 90.7(8) . .
O132 W7 O27 103.2(8) . .
O9 W7 O27 84.1(8) . .
O72 W7 O27 152.7(8) . .
O108 W7 O27 86.9(8) . .
O132 W7 O28 174.0(7) . .
O9 W7 O28 77.8(7) . .
O72 W7 O28 81.8(6) . .
O108 W7 O28 83.7(7) . .
O27 W7 O28 70.9(6) . .
O132 W7 K3 83.1(7) . .
O9 W7 K3 130.6(5) . .
O72 W7 K3 137.5(6) . .
O108 W7 K3 46.9(5) . .
O27 W7 K3 47.9(6) . .
O28 W7 K3 93.5(4) . .
O132 W7 K5 41.2(8) . .
O9 W7 K5 141.1(6) . .
O72 W7 K5 93.1(6) . .
O108 W7 K5 57.6(6) . .
O27 W7 K5 108.3(5) . .
O28 W7 K5 141.0(5) . .
K3 W7 K5 64.76(17) . .
O88 W8 O51 101.2(9) . .
O88 W8 O25 101.3(9) . .
O51 W8 O25 98.3(8) . .
O88 W8 O85 97.6(9) . .
O51 W8 O85 90.8(8) . .
O25 W8 O85 157.0(8) . .
O88 W8 O26 95.2(9) . .
O51 W8 O26 160.8(8) . .
O25 W8 O26 88.1(7) . .
O85 W8 O26 77.1(7) . .
O88 W8 O104 179.0(8) . .
O51 W8 O104 79.5(8) . .
O25 W8 O104 77.8(7) . .
O85 W8 O104 83.1(7) . .
O26 W8 O104 84.2(7) . .
O88 W8 K1 87.2(7) . .
O51 W8 K1 142.5(6) . .
O25 W8 K1 44.2(5) . .
O85 W8 K1 124.7(5) . .
O26 W8 K1 47.6(5) . .
O104 W8 K1 91.8(4) . .
O88 W8 K4 58.4(7) . .
O51 W8 K4 86.3(6) . .
O25 W8 K4 48.0(6) . .
O85 W8 K4 154.5(6) . .
O26 W8 K4 111.0(5) . .
O104 W8 K4 121.0(4) . .
K1 W8 K4 66.99(16) . .
O71 W9 O89 105.9(9) . .
O71 W9 O55 100.3(9) . .
O89 W9 O55 95.0(9) . .
O71 W9 O63 96.2(9) . .
O89 W9 O63 91.2(8) . .
O55 W9 O63 160.0(8) . .
O71 W9 O75 95.9(9) . .
O89 W9 O75 157.5(8) . .
O55 W9 O75 86.1(8) . .
O63 W9 O75 81.0(8) . .
O71 W9 O76 166.8(8) . .
O89 W9 O76 84.3(7) . .
O55 W9 O76 86.8(7) . .
O63 W9 O76 74.9(7) . .
O75 W9 O76 73.4(7) . .
O10 W10 O20 100.0(8) . .
O10 W10 O65 103.4(7) . .
O20 W10 O65 99.3(8) . .
O10 W10 O61 96.3(7) . .
O20 W10 O61 90.1(9) . .
O65 W10 O61 156.3(8) . .
O10 W10 O78 96.3(7) . .
O20 W10 O78 160.4(7) . .
O65 W10 O78 87.4(7) . .
O61 W10 O78 77.3(8) . .
O10 W10 O73 178.1(8) . .
O20 W10 O73 79.5(7) . .
O65 W10 O73 78.5(6) . .
O61 W10 O73 82.0(7) . .
O78 W10 O73 83.9(6) . .
O10 W10 Na9 59.7(6) . .
O20 W10 Na9 87.7(6) . .
O65 W10 Na9 48.0(5) . .
O61 W10 Na9 155.0(6) . .
O78 W10 Na9 110.1(6) . .
O73 W10 Na9 121.9(5) . .
O10 W10 K1 89.5(6) . .
O20 W10 K1 142.7(6) . .
O65 W10 K1 43.5(5) . .
O61 W10 K1 124.9(6) . .
O78 W10 K1 47.6(5) . .
O73 W10 K1 92.0(5) . .
Na9 W10 K1 66.1(2) . .
O10 W10 K4 43.9(6) . .
O20 W10 K4 140.7(6) . .
O65 W10 K4 103.8(5) . .
O61 W10 K4 81.3(5) . .
O78 W10 K4 52.8(5) . .
O73 W10 K4 136.0(4) . .
Na9 W10 K4 84.71(19) . .
K1 W10 K4 65.87(16) . .
O87 W11 O17 103.5(8) . .
O87 W11 O101 97.3(9) . .
O17 W11 O101 87.5(8) . .
O87 W11 O108 101.9(9) . .
O17 W11 O108 92.3(8) . .
O101 W11 O108 160.2(8) . .
O87 W11 O16 101.8(8) . .
O17 W11 O16 154.5(7) . .
O101 W11 O16 86.3(8) . .
O108 W11 O16 85.5(8) . .
O87 W11 O23 173.1(9) . .
O17 W11 O23 81.1(7) . .
O101 W11 O23 77.6(8) . .
O108 W11 O23 82.8(8) . .
O16 W11 O23 73.4(7) . .
O87 W11 K3 85.8(6) . .
O17 W11 K3 140.0(6) . .
O101 W11 K3 130.5(6) . .
O108 W11 K3 47.8(6) . .
O16 W11 K3 45.3(6) . .
O23 W11 K3 93.9(4) . .
O87 W11 K5 49.3(8) . .
O17 W11 K5 92.9(6) . .
O101 W11 K5 145.7(6) . .
O108 W11 K5 54.0(6) . .
O16 W11 K5 106.0(6) . .
O23 W11 K5 136.3(6) . .
K3 W11 K5 63.73(16) . .
O122 W12 O8 103.2(9) . .
O122 W12 O29 99.1(9) . .
O8 W12 O29 93.9(8) . .
O122 W12 O63 103.7(9) . .
O8 W12 O63 92.5(8) . .
O29 W12 O63 154.2(9) . .
O122 W12 O49 96.1(9) . .
O8 W12 O49 160.6(9) . .
O29 W12 O49 84.8(7) . .
O63 W12 O49 81.0(8) . .
O122 W12 O76 170.1(7) . .
O8 W12 O76 86.6(8) . .
O29 W12 O76 82.0(7) . .
O63 W12 O76 73.4(8) . .
O49 W12 O76 74.1(7) . .
O106 W13 O38 105.0(10) . .
O106 W13 O21 101.4(11) . .
O38 W13 O21 92.5(9) . .
O106 W13 O33 100.9(11) . .
O38 W13 O33 94.1(8) . .
O21 W13 O33 154.2(8) . .
O106 W13 O109 99.1(9) . .
O38 W13 O109 155.9(9) . .
O21 W13 O109 81.6(9) . .
O33 W13 O109 82.2(8) . .
O106 W13 O68 171.8(8) . .
O38 W13 O68 83.0(8) . .
O21 W13 O68 76.0(8) . .
O33 W13 O68 80.1(8) . .
O109 W13 O68 72.9(7) . .
O107 W14 O26 101.1(9) . .
O107 W14 O136 101.3(9) . .
O26 W14 O136 88.6(8) . .
O107 W14 O32 96.8(9) . .
O26 W14 O32 90.7(8) . .
O136 W14 O32 161.8(8) . .
O107 W14 O54 99.8(9) . .
O26 W14 O54 159.1(8) . .
O136 W14 O54 86.2(8) . .
O32 W14 O54 88.1(9) . .
O107 W14 O67 169.4(9) . .
O26 W14 O67 85.2(8) . .
O136 W14 O67 87.4(8) . .
O32 W14 O67 74.4(7) . .
O54 W14 O67 74.4(8) . .
O107 W14 K1 85.9(6) . .
O26 W14 K1 47.2(5) . .
O136 W14 K1 135.5(6) . .
O32 W14 K1 48.3(7) . .
O54 W14 K1 136.3(6) . .
O67 W14 K1 92.3(5) . .
O139 W15 O85 103.8(10) . .
O139 W15 O136 99.5(9) . .
O85 W15 O136 87.3(8) . .
O139 W15 O125 98.6(10) . .
O85 W15 O125 157.2(9) . .
O136 W15 O125 84.7(8) . .
O139 W15 O123 97.2(9) . .
O85 W15 O123 92.9(8) . .
O136 W15 O123 162.7(9) . .
O125 W15 O123 88.6(8) . .
O139 W15 O79 170.0(8) . .
O85 W15 O79 84.1(8) . .
O136 W15 O79 86.8(8) . .
O125 W15 O79 74.2(8) . .
O123 W15 O79 76.0(8) . .
O47 W16 O18 103.4(8) . .
O47 W16 O64 100.9(9) . .
O18 W16 O64 93.3(8) . .
O47 W16 O46 100.2(9) . .
O18 W16 O46 92.6(8) . .
O64 W16 O46 156.2(7) . .
O47 W16 O17 97.5(7) . .
O18 W16 O17 159.1(7) . .
O64 W16 O17 83.0(7) . .
O46 W16 O17 83.3(7) . .
O47 W16 O19 173.2(8) . .
O18 W16 O19 78.3(7) . .
O64 W16 O19 85.6(7) . .
O46 W16 O19 73.0(7) . .
O17 W16 O19 80.9(6) . .
O98 W17 O95 104.8(9) . .
O98 W17 O55 100.5(10) . .
O95 W17 O55 95.0(9) . .
O98 W17 O5 95.1(10) . .
O95 W17 O5 89.7(8) . .
O55 W17 O5 161.9(7) . .
O98 W17 O77 99.0(9) . .
O95 W17 O77 155.9(7) . .
O55 W17 O77 83.9(9) . .
O5 W17 O77 84.8(8) . .
O98 W17 O40 167.7(10) . .
O95 W17 O40 84.0(7) . .
O55 W17 O40 87.0(7) . .
O5 W17 O40 76.1(7) . .
O77 W17 O40 72.0(6) . .
O98 W17 K5 83.8(7) . 1_655
O95 W17 K5 144.4(7) . 1_655
O55 W17 K5 49.3(6) . 1_655
O5 W17 K5 124.5(6) . 1_655
O77 W17 K5 41.5(6) . 1_655
O40 W17 K5 94.0(4) . 1_655
O128 W18 O6 103.9(9) . .
O128 W18 O129 101.7(10) . .
O6 W18 O129 94.2(10) . .
O128 W18 O123 99.2(10) . .
O6 W18 O123 95.2(9) . .
O129 W18 O123 154.3(8) . .
O128 W18 O60 97.2(9) . .
O6 W18 O60 158.9(8) . .
O129 W18 O60 82.2(9) . .
O123 W18 O60 80.4(9) . .
O128 W18 O79 168.7(9) . .
O6 W18 O79 86.5(8) . .
O129 W18 O79 81.8(8) . .
O123 W18 O79 75.0(7) . .
O60 W18 O79 72.4(7) . .
O128 W18 Na6 55.7(8) . 2_556
O6 W18 Na6 49.5(6) . 2_556
O129 W18 Na6 112.3(6) . 2_556
O123 W18 Na6 91.9(6) . 2_556
O60 W18 Na6 150.5(6) . 2_556
O79 W18 Na6 133.2(5) . 2_556
O69 W19 O53 104.1(10) . .
O69 W19 O29 95.6(9) . .
O53 W19 O29 97.7(10) . .
O69 W19 O110 98.6(9) . .
O53 W19 O110 94.8(11) . .
O29 W19 O110 158.2(7) . .
O69 W19 O34 89.2(8) . .
O53 W19 O34 164.3(9) . .
O29 W19 O34 89.0(7) . .
O110 W19 O34 74.7(8) . .
O69 W19 O13 166.3(8) . .
O53 W19 O13 89.6(9) . .
O29 W19 O13 84.0(7) . .
O110 W19 O13 78.3(7) . .
O34 W19 O13 77.0(7) . .
O80 W20 O62 101.2(9) . .
O80 W20 O119 101.0(10) . .
O62 W20 O119 94.4(8) . .
O80 W20 O32 99.6(9) . .
O62 W20 O32 94.0(9) . .
O119 W20 O32 155.7(8) . .
O80 W20 O24 96.1(8) . .
O62 W20 O24 162.6(8) . .
O119 W20 O24 84.1(9) . .
O32 W20 O24 81.1(9) . .
O80 W20 O67 168.9(7) . .
O62 W20 O67 88.3(8) . .
O119 W20 O67 83.7(8) . .
O32 W20 O67 73.8(7) . .
O24 W20 O67 74.3(7) . .
O80 W20 K1 89.5(8) . .
O62 W20 K1 49.4(6) . .
O119 W20 K1 143.8(6) . .
O32 W20 K1 48.6(6) . .
O24 W20 K1 129.5(6) . .
O67 W20 K1 92.4(5) . .
O80 W20 K2 52.8(7) . 2_665
O62 W20 K2 109.7(6) . 2_665
O119 W20 K2 146.6(6) . 2_665
O32 W20 K2 47.7(5) . 2_665
O24 W20 K2 79.4(6) . 2_665
O67 W20 K2 118.7(5) . 2_665
K1 W20 K2 64.72(15) . 2_665
O80 W20 K6 49.9(6) . .
O62 W20 K6 52.1(6) . .
O119 W20 K6 94.6(6) . .
O32 W20 K6 108.5(6) . .
O24 W20 K6 145.3(6) . .
O67 W20 K6 140.2(5) . .
K1 W20 K6 66.06(17) . .
K2 W20 K6 83.25(18) 2_665 .
O111 W21 O124 103.6(10) . .
O111 W21 O117 95.6(10) . .
O124 W21 O117 98.7(11) . .
O111 W21 O100 99.5(10) . .
O124 W21 O100 96.4(11) . .
O117 W21 O100 155.5(9) . .
O111 W21 O59 88.7(8) . .
O124 W21 O59 164.5(9) . .
O117 W21 O59 89.3(8) . .
O100 W21 O59 72.0(8) . .
O111 W21 O103 165.2(9) . .
O124 W21 O103 91.0(9) . .
O117 W21 O103 80.0(8) . .
O100 W21 O103 80.6(8) . .
O59 W21 O103 77.2(7) . .
O143 W22 O82 103.2(10) . .
O143 W22 O129 101.2(11) . .
O82 W22 O129 94.0(9) . .
O143 W22 O102 99.1(11) . .
O82 W22 O102 92.2(9) . .
O129 W22 O102 156.7(9) . .
O143 W22 O127 97.0(9) . .
O82 W22 O127 159.8(9) . .
O129 W22 O127 83.3(8) . .
O102 W22 O127 83.2(9) . .
O143 W22 O35 173.0(9) . .
O82 W22 O35 79.6(8) . .
O129 W22 O35 84.9(8) . .
O102 W22 O35 74.2(8) . .
O127 W22 O35 80.2(7) . .
O143 W22 Na22 74.9(11) . .
O82 W22 Na22 43.8(10) . .
O129 W22 Na22 131.9(8) . .
O102 W22 Na22 64.8(9) . .
O127 W22 Na22 144.6(9) . .
O35 W22 Na22 103.7(8) . .
O81 W23 O48 106.8(9) . .
O81 W23 O58 99.7(11) . .
O48 W23 O58 90.7(9) . .
O81 W23 O77 101.1(9) . .
O48 W23 O77 152.0(8) . .
O58 W23 O77 86.9(9) . .
O81 W23 O36 97.9(10) . .
O48 W23 O36 86.5(8) . .
O58 W23 O36 162.3(9) . .
O77 W23 O36 87.4(9) . .
O81 W23 O40 171.8(8) . .
O48 W23 O40 80.9(7) . .
O58 W23 O40 77.0(8) . .
O77 W23 O40 71.4(7) . .
O36 W23 O40 85.3(7) . .
O81 W23 Na11 56.5(8) . 1_655
O48 W23 Na11 148.8(8) . 1_655
O58 W23 Na11 69.2(7) . 1_655
O77 W23 Na11 53.8(8) . 1_655
O36 W23 Na11 119.7(6) . 1_655
O40 W23 Na11 115.4(6) . 1_655
O81 W23 K3 49.2(8) . 1_655
O48 W23 K3 86.3(6) . 1_655
O58 W23 K3 145.6(7) . 1_655
O77 W23 K3 110.8(6) . 1_655
O36 W23 K3 51.7(6) . 1_655
O40 W23 K3 135.9(5) . 1_655
Na11 W23 K3 97.0(4) 1_655 1_655
O81 W23 K5 79.3(9) . 1_655
O48 W23 K5 138.6(7) . 1_655
O58 W23 K5 129.4(6) . 1_655
O77 W23 K5 45.3(6) . 1_655
O36 W23 K5 52.2(5) . 1_655
O40 W23 K5 97.0(4) . 1_655
Na11 W23 K5 68.7(4) 1_655 1_655
K3 W23 K5 66.46(17) 1_655 1_655
O44 W24 O75 102.1(9) . .
O44 W24 O49 99.8(10) . .
O75 W24 O49 91.2(8) . .
O44 W24 O36 100.0(10) . .
O75 W24 O36 90.5(9) . .
O49 W24 O36 159.3(8) . .
O44 W24 O13 102.6(8) . .
O75 W24 O13 155.4(8) . .
O49 W24 O13 84.6(8) . .
O36 W24 O13 85.3(8) . .
O44 W24 O76 173.3(9) . .
O75 W24 O76 73.9(7) . .
O49 W24 O76 75.3(7) . .
O36 W24 O76 85.5(7) . .
O13 W24 O76 81.6(6) . .
O44 W24 K3 49.1(8) . 1_655
O75 W24 K3 111.4(6) . 1_655
O49 W24 K3 143.6(6) . 1_655
O36 W24 K3 52.9(6) . 1_655
O13 W24 K3 85.2(6) . 1_655
O76 W24 K3 137.2(5) . 1_655
O44 W24 K5 85.2(7) . 1_655
O75 W24 K5 49.1(6) . 1_655
O49 W24 K5 139.8(6) . 1_655
O36 W24 K5 48.4(6) . 1_655
O13 W24 K5 133.6(6) . 1_655
O76 W24 K5 95.7(4) . 1_655
K3 W24 K5 65.60(18) 1_655 1_655
O126 W25 O131 103.8(11) . .
O126 W25 O90 100.5(10) . .
O131 W25 O90 90.3(9) . .
O126 W25 O24 101.1(10) . .
O131 W25 O24 89.2(9) . .
O90 W25 O24 157.9(9) . .
O126 W25 O54 101.7(10) . .
O131 W25 O54 154.3(9) . .
O90 W25 O54 88.1(9) . .
O24 W25 O54 82.9(9) . .
O126 W25 O67 173.5(10) . .
O131 W25 O67 81.4(8) . .
O90 W25 O67 83.1(8) . .
O24 W25 O67 75.0(8) . .
O54 W25 O67 72.9(8) . .
O133 W26 O114 104.5(11) . .
O133 W26 O66 97.9(11) . .
O114 W26 O66 91.9(9) . .
O133 W26 O42 100.1(10) . .
O114 W26 O42 155.4(10) . .
O66 W26 O42 85.7(9) . .
O133 W26 O21 97.9(11) . .
O114 W26 O21 90.6(9) . .
O66 W26 O21 162.8(9) . .
O42 W26 O21 85.0(9) . .
O133 W26 O68 170.3(10) . .
O114 W26 O68 83.7(9) . .
O66 W26 O68 86.8(8) . .
O42 W26 O68 71.8(8) . .
O21 W26 O68 76.5(8) . .
O138 W27 O127 102.5(11) . .
O138 W27 O60 101.2(9) . .
O127 W27 O60 88.5(9) . .
O138 W27 O90 101.1(9) . .
O127 W27 O90 89.8(9) . .
O60 W27 O90 157.5(9) . .
O138 W27 O125 102.4(11) . .
O127 W27 O125 154.9(9) . .
O60 W27 O125 84.7(9) . .
O90 W27 O125 87.5(9) . .
O138 W27 O79 174.9(11) . .
O127 W27 O79 81.2(8) . .
O60 W27 O79 75.3(7) . .
O90 W27 O79 82.2(7) . .
O125 W27 O79 73.8(8) . .
O137 W28 O116 100.5(11) . .
O137 W28 O100 97.9(10) . .
O116 W28 O100 98.6(9) . .
O137 W28 O33 99.5(10) . .
O116 W28 O33 90.0(10) . .
O100 W28 O33 158.9(9) . .
O137 W28 O52 89.2(10) . .
O116 W28 O52 168.7(10) . .
O100 W28 O52 85.9(8) . .
O33 W28 O52 82.5(7) . .
O137 W28 O59 165.5(9) . .
O116 W28 O59 91.8(9) . .
O100 W28 O59 72.5(8) . .
O33 W28 O59 88.1(8) . .
O52 W28 O59 79.6(7) . .
O137 W28 Na6 49.0(8) . .
O116 W28 Na6 51.9(8) . .
O100 W28 Na6 108.8(7) . .
O33 W28 Na6 91.7(6) . .
O52 W28 Na6 136.4(5) . .
O59 W28 Na6 143.7(5) . .
O134 W29 O99 101.8(10) . .
O134 W29 O102 98.1(12) . .
O99 W29 O102 93.3(9) . .
O134 W29 O119 100.5(11) . .
O99 W29 O119 92.3(9) . .
O102 W29 O119 159.1(10) . .
O134 W29 O131 97.8(9) . .
O99 W29 O131 160.3(9) . .
O102 W29 O131 84.0(9) . .
O119 W29 O131 84.0(9) . .
O134 W29 O35 173.4(10) . .
O99 W29 O35 79.6(8) . .
O102 W29 O35 75.4(9) . .
O119 W29 O35 85.8(8) . .
O131 W29 O35 80.8(7) . .
O142 W30 O94 103.4(10) . .
O142 W30 O110 97.9(12) . .
O94 W30 O110 96.4(9) . .
O142 W30 O4 101.2(12) . .
O94 W30 O4 92.3(8) . .
O110 W30 O4 156.6(9) . .
O142 W30 O48 90.2(9) . .
O94 W30 O48 166.1(9) . .
O110 W30 O48 84.6(8) . .
O4 W30 O48 81.8(7) . .
O142 W30 O34 164.5(9) . .
O94 W30 O34 90.3(9) . .
O110 W30 O34 73.1(8) . .
O4 W30 O34 85.3(8) . .
O48 W30 O34 76.7(7) . .
O121 W31 O109 99.4(9) . .
O121 W31 O52 102.9(10) . .
O109 W31 O52 88.9(8) . .
O121 W31 O42 101.3(10) . .
O109 W31 O42 86.3(10) . .
O52 W31 O42 155.8(8) . .
O121 W31 O86 100.2(9) . .
O109 W31 O86 160.3(8) . .
O52 W31 O86 88.6(8) . .
O42 W31 O86 88.0(10) . .
O121 W31 O68 172.6(10) . .
O109 W31 O68 77.2(8) . .
O52 W31 O68 83.7(8) . .
O42 W31 O68 72.1(8) . .
O86 W31 O68 83.1(7) . .
O145 W32 O103 105.0(11) . .
O145 W32 O37 100.8(12) . .
O103 W32 O37 88.0(9) . .
O145 W32 O86 100.6(11) . .
O103 W32 O86 91.6(8) . .
O37 W32 O86 158.0(9) . .
O145 W32 O141 99.3(11) . .
O103 W32 O141 155.7(8) . .
O37 W32 O141 86.0(10) . .
O86 W32 O141 85.3(9) . .
O145 W32 O96 171.9(11) . .
O103 W32 O96 82.3(8) . .
O37 W32 O96 75.7(8) . .
O86 W32 O96 82.4(7) . .
O141 W32 O96 73.4(8) . .
O118 W33 O115 103.0(9) . .
O118 W33 O117 102.8(10) . .
O115 W33 O117 92.5(9) . .
O118 W33 O105 102.6(11) . .
O115 W33 O105 91.7(10) . .
O117 W33 O105 152.5(9) . .
O118 W33 O37 98.5(9) . .
O115 W33 O37 158.4(8) . .
O117 W33 O37 85.1(10) . .
O105 W33 O37 81.1(10) . .
O118 W33 O96 170.8(8) . .
O115 W33 O96 85.5(7) . .
O117 W33 O96 80.1(8) . .
O105 W33 O96 73.2(9) . .
O37 W33 O96 72.9(7) . .
O146 W34 O105 98.9(11) . .
O146 W34 O130 103.6(11) . .
O105 W34 O130 87.3(10) . .
O146 W34 O66 99.5(10) . .
O105 W34 O66 161.6(10) . .
O130 W34 O66 89.1(9) . .
O146 W34 O141 99.5(11) . .
O105 W34 O141 87.9(10) . .
O130 W34 O141 156.8(10) . .
O66 W34 O141 88.4(9) . .
O146 W34 O96 170.9(10) . .
O105 W34 O96 74.8(9) . .
O130 W34 O96 82.9(9) . .
O66 W34 O96 86.8(8) . .
O141 W34 O96 74.0(8) . .
O30 Ni1 O3 85.5(7) . .
O30 Ni1 O14 83.9(7) . .
O3 Ni1 O14 94.4(7) . .
O30 Ni1 O18 97.3(7) . .
O3 Ni1 O18 88.1(7) . .
O14 Ni1 O18 177.3(8) . .
O30 Ni1 O11 98.2(7) . .
O3 Ni1 O11 174.3(7) . .
O14 Ni1 O11 90.2(7) . .
O18 Ni1 O11 87.2(7) . .
O30 Ni1 O19 173.1(7) . .
O3 Ni1 O19 98.3(7) . .
O14 Ni1 O19 101.5(6) . .
O18 Ni1 O19 77.1(6) . .
O11 Ni1 O19 77.6(7) . .
O39 Ni2 O30 176.4(7) . .
O39 Ni2 O15 94.3(8) . .
O30 Ni2 O15 83.6(8) . .
O39 Ni2 O120 88.9(9) . .
O30 Ni2 O120 93.1(9) . .
O15 Ni2 O120 175.8(9) . .
O39 Ni2 O3 94.0(7) . .
O30 Ni2 O3 83.1(7) . .
O15 Ni2 O3 91.1(7) . .
O120 Ni2 O3 85.9(8) . .
O39 Ni2 O95 89.9(7) . .
O30 Ni2 O95 93.1(8) . .
O15 Ni2 O95 89.2(7) . .
O120 Ni2 O95 93.6(8) . .
O3 Ni2 O95 176.1(7) . .
O30 Ni3 O8 173.7(8) . .
O30 Ni3 O12 93.8(8) . .
O8 Ni3 O12 89.9(8) . .
O30 Ni3 O15 83.2(8) . .
O8 Ni3 O15 93.5(8) . .
O12 Ni3 O15 174.7(7) . .
O30 Ni3 O89 96.0(8) . .
O8 Ni3 O89 89.3(7) . .
O12 Ni3 O89 86.5(8) . .
O15 Ni3 O89 89.4(8) . .
O30 Ni3 O14 81.6(7) . .
O8 Ni3 O14 93.4(7) . .
O12 Ni3 O14 89.4(8) . .
O15 Ni3 O14 94.5(7) . .
O89 Ni3 O14 175.1(8) . .
O6 Ni4 O51 95.2(9) . .
O6 Ni4 O31 89.5(9) . .
O51 Ni4 O31 175.0(8) . .
O6 Ni4 O41 90.9(8) . .
O51 Ni4 O41 89.2(8) . .
O31 Ni4 O41 92.4(8) . .
O6 Ni4 O104 93.2(7) . .
O51 Ni4 O104 81.7(8) . .
O31 Ni4 O104 96.3(8) . .
O41 Ni4 O104 170.4(8) . .
O6 Ni4 O70 178.1(8) . .
O51 Ni4 O70 85.4(8) . .
O31 Ni4 O70 89.8(8) . .
O41 Ni4 O70 90.9(7) . .
O104 Ni4 O70 85.0(6) . .
O65 Ni5 O14 172.3(8) . .
O65 Ni5 O50 93.9(7) . .
O14 Ni5 O50 93.4(7) . .
O65 Ni5 O45 86.2(7) . .
O14 Ni5 O45 86.4(7) . .
O50 Ni5 O45 176.9(7) . .
O65 Ni5 O2 90.2(7) . .
O14 Ni5 O2 92.4(7) . .
O50 Ni5 O2 89.3(8) . .
O45 Ni5 O2 93.9(7) . .
O65 Ni5 O73 79.0(6) . .
O14 Ni5 O73 98.2(7) . .
O50 Ni5 O73 92.1(7) . .
O45 Ni5 O73 84.8(7) . .
O2 Ni5 O73 169.2(7) . .
O65 Ni5 K1 46.2(5) . .
O14 Ni5 K1 141.5(6) . .
O50 Ni5 K1 50.5(5) . .
O45 Ni5 K1 130.5(5) . .
O2 Ni5 K1 76.3(5) . .
O73 Ni5 K1 96.4(4) . .
O65 Ni5 K2 102.7(5) . 2_665
O14 Ni5 K2 84.1(6) . 2_665
O50 Ni5 K2 47.1(6) . 2_665
O45 Ni5 K2 135.9(5) . 2_665
O2 Ni5 K2 43.9(6) . 2_665
O73 Ni5 K2 139.1(5) . 2_665
K1 Ni5 K2 62.11(16) . 2_665
O1 Ni6 O3 88.7(7) . .
O1 Ni6 O20 97.1(7) . .
O3 Ni6 O20 174.0(8) . .
O1 Ni6 O92 89.9(8) . .
O3 Ni6 O92 92.0(7) . .
O20 Ni6 O92 89.5(7) . .
O1 Ni6 O73 93.4(7) . .
O3 Ni6 O73 97.9(7) . .
O20 Ni6 O73 80.4(7) . .
O92 Ni6 O73 169.6(7) . .
O1 Ni6 O45 177.7(7) . .
O3 Ni6 O45 89.5(7) . .
O20 Ni6 O45 84.6(7) . .
O92 Ni6 O45 91.5(7) . .
O73 Ni6 O45 85.5(7) . .
O57 Ni7 O38 177.0(8) . .
O57 Ni7 O91 82.7(8) . .
O38 Ni7 O91 94.7(8) . .
O57 Ni7 O135 95.0(8) . .
O38 Ni7 O135 87.5(9) . .
O91 Ni7 O135 175.8(8) . .
O57 Ni7 O114 89.7(8) . .
O38 Ni7 O114 91.9(8) . .
O91 Ni7 O114 89.9(8) . .
O135 Ni7 O114 93.6(9) . .
O57 Ni7 O31 84.3(7) . .
O38 Ni7 O31 94.2(7) . .
O91 Ni7 O31 91.1(7) . .
O135 Ni7 O31 85.2(8) . .
O114 Ni7 O31 173.7(9) . .
O57 Ni8 O83 83.6(8) . .
O57 Ni8 O31 85.5(8) . .
O83 Ni8 O31 95.4(8) . .
O57 Ni8 O99 98.4(8) . .
O83 Ni8 O99 90.7(8) . .
O31 Ni8 O99 173.2(8) . .
O57 Ni8 O82 95.9(8) . .
O83 Ni8 O82 176.8(8) . .
O31 Ni8 O82 87.8(8) . .
O99 Ni8 O82 86.2(8) . .
O57 Ni8 O35 173.4(8) . .
O83 Ni8 O35 101.6(8) . .
O31 Ni8 O35 98.0(8) . .
O99 Ni8 O35 77.7(8) . .
O82 Ni8 O35 78.7(7) . .
O25 Ni9 O62 93.8(7) . .
O25 Ni9 O83 171.9(7) . .
O62 Ni9 O83 93.8(8) . .
O25 Ni9 O112 90.7(8) . .
O62 Ni9 O112 88.5(8) . .
O83 Ni9 O112 91.9(8) . .
O25 Ni9 O104 81.1(8) . .
O62 Ni9 O104 92.5(7) . .
O83 Ni9 O104 96.1(8) . .
O112 Ni9 O104 171.8(9) . .
O25 Ni9 O70 86.9(8) . .
O62 Ni9 O70 178.4(8) . .
O83 Ni9 O70 85.4(8) . .
O112 Ni9 O70 93.0(8) . .
O104 Ni9 O70 86.1(7) . .
O25 Ni9 K1 45.9(5) . .
O62 Ni9 K1 50.2(6) . .
O83 Ni9 K1 142.1(5) . .
O112 Ni9 K1 77.6(6) . .
O104 Ni9 K1 96.8(5) . .
O70 Ni9 K1 130.9(6) . .
O115 Ni10 O57 171.4(9) . .
O115 Ni10 O130 94.3(9) . .
O57 Ni10 O130 91.2(8) . .
O115 Ni10 O91 90.9(8) . .
O57 Ni10 O91 82.5(8) . .
O130 Ni10 O91 89.4(8) . .
O115 Ni10 O144 92.1(10) . .
O57 Ni10 O144 94.8(10) . .
O130 Ni10 O144 87.9(10) . .
O91 Ni10 O144 176.2(10) . .
O115 Ni10 O83 92.7(8) . .
O57 Ni10 O83 82.3(7) . .
O130 Ni10 O83 172.1(9) . .
O91 Ni10 O83 94.2(8) . .
O144 Ni10 O83 88.1(9) . .
O23 Si1 O19 108.7(9) . .
O23 Si1 O73 112.7(11) . .
O19 Si1 O73 112.0(8) . .
O23 Si1 O28 105.2(9) . .
O19 Si1 O28 109.6(9) . .
O73 Si1 O28 108.4(9) . .
O34 Si2 O15 108.8(10) . .
O34 Si2 O40 107.4(11) . .
O15 Si2 O40 110.8(10) . .
O34 Si2 O76 112.8(10) . .
O15 Si2 O76 108.1(11) . .
O40 Si2 O76 108.9(10) . .
O35 Si3 O79 108.1(11) . .
O35 Si3 O67 109.2(11) . .
O79 Si3 O67 106.2(10) . .
O35 Si3 O104 109.6(10) . .
O79 Si3 O104 113.4(11) . .
O67 Si3 O104 110.2(11) . .
O68 Si4 O96 107.4(10) . .
O68 Si4 O91 113.1(11) . .
O96 Si4 O91 110.4(11) . .
O68 Si4 O59 107.2(11) . .
O96 Si4 O59 108.7(11) . .
O91 Si4 O59 109.9(11) . .
W2 O1 Ni6 152.9(12) . .
W2 O1 Na3 100.8(9) . .
Ni6 O1 Na3 105.9(8) . .
Ni5 O2 K2 105.7(7) . 2_665
Ni6 O3 Ni1 120.4(8) . .
Ni6 O3 Ni2 129.2(8) . .
Ni1 O3 Ni2 93.5(7) . .
W4 O4 W30 154.8(11) . .
W4 O5 W17 118.7(9) . .
W18 O6 Ni4 152.0(12) . .
W18 O6 Na6 102.4(8) . 2_556
Ni4 O6 Na6 104.6(8) . 2_556
W3 O7 W1 120.7(10) . .
W3 O7 K1 100.7(8) . .
W1 O7 K1 98.5(6) . .
W3 O7 K6 135.4(8) . .
W1 O7 K6 99.3(8) . .
K1 O7 K6 91.0(6) . .
W12 O8 Ni3 136.6(10) . .
W7 O9 W1 115.8(11) . .
W10 O10 K4 111.1(8) . .
W6 O11 Ni1 110.7(9) . .
W6 O11 Na18 127.4(11) . .
Ni1 O11 Na18 121.0(10) . .
Ni3 O12 Na18 123.4(11) . .
W24 O13 W19 138.1(10) . .
Ni5 O14 Ni1 119.9(9) . .
Ni5 O14 Ni3 128.5(9) . .
Ni1 O14 Ni3 93.6(7) . .
Si2 O15 Ni2 122.5(11) . .
Si2 O15 Ni3 125.2(13) . .
Ni2 O15 Ni3 94.8(8) . .
W5 O16 W11 120.4(9) . .
W5 O16 K3 106.5(8) . .
W11 O16 K3 104.9(9) . .
W5 O16 Na12 106.0(9) . 1_455
W11 O16 Na12 125.5(10) . 1_455
K3 O16 Na12 86.1(7) . 1_455
W11 O17 W16 147.5(10) . .
W16 O18 Ni1 113.6(8) . .
Si1 O19 Ni1 121.4(8) . .
Si1 O19 W6 126.9(10) . .
Ni1 O19 W6 91.4(6) . .
Si1 O19 W16 125.3(10) . .
Ni1 O19 W16 90.9(6) . .
W6 O19 W16 90.6(5) . .
W10 O20 Ni6 109.6(9) . .
W13 O21 W26 117.4(10) . .
W3 O22 K4 104.3(9) . .
Si1 O23 W11 128.8(11) . .
Si1 O23 W5 123.3(10) . .
W11 O23 W5 92.8(6) . .
Si1 O23 W2 120.6(9) . .
W11 O23 W2 90.9(7) . .
W5 O23 W2 90.1(7) . .
W25 O24 W20 119.4(10) . .
W25 O24 Na14 121.7(11) . .
W20 O24 Na14 109.2(10) . .
W8 O25 Ni9 111.0(9) . .
W8 O25 K1 107.6(7) . .
Ni9 O25 K1 101.8(8) . .
W8 O25 K4 103.7(8) . .
Ni9 O25 K4 134.3(8) . .
K1 O25 K4 95.0(6) . .
W14 O26 W8 153.5(10) . .
W14 O26 K1 102.9(8) . .
W8 O26 K1 99.5(7) . .
W3 O27 W7 124.0(9) . .
W3 O27 K3 103.4(8) . .
W7 O27 K3 102.6(8) . .
Si1 O28 W3 126.1(10) . .
Si1 O28 W1 123.6(8) . .
W3 O28 W1 92.6(6) . .
Si1 O28 W7 123.4(8) . .
W3 O28 W7 91.4(5) . .
W1 O28 W7 89.6(6) . .
W19 O29 W12 151.1(10) . .
Ni3 O30 Ni1 100.9(8) . .
Ni3 O30 Ni2 98.0(8) . .
Ni1 O30 Ni2 97.4(9) . .
Ni4 O31 Ni8 119.7(8) . .
Ni4 O31 Ni7 129.0(9) . .
Ni8 O31 Ni7 92.6(9) . .
W14 O32 W20 119.9(8) . .
W14 O32 K1 100.7(8) . .
W20 O32 K1 99.6(7) . .
W14 O32 K2 134.4(8) . 2_665
W20 O32 K2 101.4(7) . 2_665
K1 O32 K2 89.9(6) . 2_665
W28 O33 W13 152.5(11) . .
Si2 O34 W19 127.6(12) . .
Si2 O34 W30 130.8(11) . .
W19 O34 W30 94.2(7) . .
Si3 O35 Ni8 121.8(11) . .
Si3 O35 W29 127.0(10) . .
Ni8 O35 W29 89.8(7) . .
Si3 O35 W22 127.4(11) . .
Ni8 O35 W22 89.9(7) . .
W29 O35 W22 89.6(7) . .
W24 O36 W23 154.9(10) . .
W24 O36 K3 96.7(8) . 1_655
W23 O36 K3 97.4(8) . 1_655
W24 O36 K5 103.9(8) . 1_655
W23 O36 K5 97.4(7) . 1_655
K3 O36 K5 87.2(5) 1_655 1_655
W32 O37 W33 120.6(11) . .
W32 O37 Na7A 111.4(14) . .
W33 O37 Na7A 103.4(12) . .
W13 O38 Ni7 138.7(11) . .
W4 O39 Ni2 138.8(10) . .
Si2 O40 W17 123.8(10) . .
Si2 O40 W23 123.5(9) . .
W17 O40 W23 94.1(6) . .
Si2 O40 W4 126.2(9) . .
W17 O40 W4 90.1(6) . .
W23 O40 W4 89.1(6) . .
Ni4 O41 Na6 103.3(7) . 2_556
W31 O42 W26 122.0(10) . .
W31 O42 Na10 101.6(10) . .
W26 O42 Na10 136.1(11) . .
W24 O44 K3 104.4(10) . 1_655
Ni5 O45 Ni6 94.7(6) . .
W6 O46 W16 120.8(9) . .
W23 O48 W30 142.2(11) . .
W24 O49 W12 120.7(10) . .
W1 O50 Ni5 150.9(12) . .
W1 O50 K1 102.3(7) . .
Ni5 O50 K1 95.9(7) . .
W1 O50 K2 101.0(9) . 2_665
Ni5 O50 K2 103.0(7) . 2_665
K1 O50 K2 85.2(6) . 2_665
W8 O51 Ni4 110.0(10) . .
W31 O52 W28 140.7(10) . .
W19 O53 Na7 115.3(12) . 1_655
W19 O53 Na7A 116.3(13) . 1_655
Na7 O53 Na7A 14.4(9) 1_655 1_655
W14 O54 W25 121.2(10) . .
W14 O54 Na16 115.5(12) . .
W25 O54 Na16 122.6(12) . .
W17 O55 W9 145.2(10) . .
W17 O55 K5 102.9(8) . 1_655
W9 O55 K5 108.7(8) . 1_655
W3 O56 W5 146.2(10) . .
W3 O56 K3 106.2(8) . .
W5 O56 K3 104.6(8) . .
Ni10 O57 Ni7 99.5(9) . .
Ni10 O57 Ni8 99.7(8) . .
Ni7 O57 Ni8 97.2(9) . .
W23 O58 W4 118.7(11) . .
Si4 O59 W21 128.8(11) . .
Si4 O59 W28 130.0(9) . .
W21 O59 W28 95.9(9) . .
W27 O60 W18 121.2(10) . .
W5 O61 W10 158.1(13) . .
W20 O62 Ni9 149.1(11) . .
W20 O62 K1 102.3(7) . .
Ni9 O62 K1 96.7(8) . .
W20 O62 K6 100.4(8) . .
Ni9 O62 K6 104.7(7) . .
K1 O62 K6 87.2(5) . .
W12 O63 W9 118.1(10) . .
W16 O64 W2 150.1(11) . .
W10 O65 Ni5 111.9(8) . .
W10 O65 K1 109.1(7) . .
Ni5 O65 K1 101.1(7) . .
W10 O65 Na9 103.6(7) . .
Ni5 O65 Na9 133.9(7) . .
K1 O65 Na9 93.8(5) . .
W34 O66 W26 148.2(10) . .
Si3 O67 W14 125.0(12) . .
Si3 O67 W20 123.4(9) . .
W14 O67 W20 91.9(7) . .
Si3 O67 W25 124.8(11) . .
W14 O67 W25 91.5(6) . .
W20 O67 W25 90.3(7) . .
Si4 O68 W26 123.8(12) . .
Si4 O68 W31 125.1(11) . .
W26 O68 W31 93.7(7) . .
Si4 O68 W13 124.8(10) . .
W26 O68 W13 89.5(7) . .
W31 O68 W13 89.6(7) . .
W19 O69 Na9 145.8(11) . .
Ni9 O70 Ni4 93.9(7) . .
W9 O71 K2 140.8(10) . .
W7 O72 W6 145.7(10) . .
Si1 O73 Ni6 122.7(10) . .
Si1 O73 Ni5 123.1(11) . .
Ni6 O73 Ni5 94.0(6) . .
Si1 O73 W10 126.8(8) . .
Ni6 O73 W10 90.4(7) . .
Ni5 O73 W10 90.1(6) . .
W24 O75 W9 119.3(10) . .
W24 O75 Na2 128.6(10) . 2_665
W9 O75 Na2 105.9(9) . 2_665
W24 O75 K5 103.8(9) . 1_655
W9 O75 K5 105.4(8) . 1_655
Na2 O75 K5 85.1(6) 2_665 1_655
Si2 O76 W9 125.6(9) . .
Si2 O76 W12 123.7(9) . .
W9 O76 W12 92.1(7) . .
Si2 O76 W24 122.7(10) . .
W9 O76 W24 93.1(5) . .
W12 O76 W24 89.9(6) . .
W23 O77 W17 122.0(9) . .
W23 O77 K5 106.0(8) . 1_655
W17 O77 K5 110.9(9) . 1_655
W23 O77 Na11 94.2(10) . 1_655
W17 O77 Na11 125.2(9) . 1_655
K5 O77 Na11 93.9(7) 1_655 1_655
W3 O78 W10 152.9(12) . .
W3 O78 K1 104.9(9) . .
W10 O78 K1 98.3(6) . .
W3 O78 K4 99.9(7) . .
W10 O78 K4 94.2(6) . .
K1 O78 K4 89.3(6) . .
Si3 O79 W15 124.5(11) . .
Si3 O79 W27 127.2(12) . .
W15 O79 W27 91.8(7) . .
Si3 O79 W18 122.2(10) . .
W15 O79 W18 90.4(7) . .
W27 O79 W18 90.3(6) . .
W20 O80 K6 104.0(8) . .
W20 O80 K2 100.2(9) . 2_665
K6 O80 K2 112.5(7) . 2_665
W23 O81 Na12 147.9(13) . .
W23 O81 K3 105.1(11) . 1_655
Na12 O81 K3 84.4(8) . 1_655
W22 O82 Ni8 111.8(9) . .
W22 O82 Na22 108.5(13) . .
Ni8 O82 Na22 111.7(12) . .
Ni8 O83 Ni9 119.9(10) . .
Ni8 O83 Ni10 94.4(8) . .
Ni9 O83 Ni10 128.2(9) . .
W1 O84 Na2 131.7(11) . .
W1 O84 K2 102.8(9) . 2_665
Na2 O84 K2 95.2(7) . 2_665
W1 O84 K6 102.4(9) . .
Na2 O84 K6 110.3(8) . .
K2 O84 K6 114.3(7) 2_665 .
W15 O85 W8 158.3(11) . .
W32 O86 W31 154.5(11) . .
W11 O87 Na17 139.6(15) . .
W11 O87 Na11 160.2(13) . .
Na17 O87 Na11 21.1(10) . .
W11 O87 K5 107.2(9) . .
Na17 O87 K5 108.6(12) . .
Na11 O87 K5 88.6(8) . .
W8 O88 Na9 112.4(10) . .
W8 O88 K4 94.3(8) . .
Na9 O88 K4 115.9(7) . .
W9 O89 Ni3 139.4(10) . .
W25 O90 W27 155.1(12) . .
Si4 O91 Ni7 120.4(10) . .
Si4 O91 Ni10 124.3(12) . .
Ni7 O91 Ni10 95.1(9) . .
Ni6 O92 Na3 103.7(8) . .
W5 O93 W2 122.6(11) . .
W17 O95 Ni2 138.3(10) . .
Si4 O96 W34 125.1(11) . .
Si4 O96 W32 124.8(11) . .
W34 O96 W32 93.5(6) . .
Si4 O96 W33 123.3(9) . .
W34 O96 W33 89.9(7) . .
W32 O96 W33 90.3(7) . .
W4 O97 Na15 152.9(12) . 1_565
W17 O98 Na14 104.4(12) . 2_665
W29 O99 Ni8 112.9(10) . .
W28 O100 W21 116.7(12) . .
W11 O101 W2 117.7(10) . .
W29 O102 W22 119.8(12) . .
W32 O103 W21 142.3(11) . .
Si3 O104 Ni9 126.3(12) . .
Si3 O104 Ni4 123.6(11) . .
Ni9 O104 Ni4 94.5(7) . .
Si3 O104 W8 123.6(9) . .
Ni9 O104 W8 89.7(7) . .
Ni4 O104 W8 88.7(8) . .
W34 O105 W33 121.9(13) . .
W13 O106 Na1 143.7(13) . 1_545
W7 O108 W11 151.7(10) . .
W7 O108 K3 104.1(7) . .
W11 O108 K3 102.8(8) . .
W7 O108 K5 93.4(8) . .
W11 O108 K5 98.2(8) . .
K3 O108 K5 83.8(5) . .
W31 O109 W13 120.1(10) . .
W19 O110 W30 115.4(10) . .
W21 O111 K4 147.5(11) . .
Ni9 O112 K6 107.0(8) . .
W6 O113 W1 148.4(11) . .
W26 O114 Ni7 136.5(13) . .
W33 O115 Ni10 136.5(11) . .
W28 O116 Na6 99.9(9) . .
W33 O117 W21 154.4(11) . .
W20 O119 W29 147.6(12) . .
W31 O121 Na8 106.8(10) . 1_455
W31 O121 Na8 138.3(10) . 2_556
Na8 O121 Na8 109.3(7) 1_455 2_556
W12 O122 Na16 147.3(13) . .
W18 O123 W15 118.5(10) . .
W21 O124 Na7 115.8(14) . .
W21 O124 Na7A 108.8(15) . .
Na7 O124 Na7A 13.8(9) . .
W27 O125 W15 120.0(10) . .
W27 O125 Na21 118.6(11) . .
W15 O125 Na21 111.5(11) . .
W27 O125 Na5 107.7(9) . 1_655
W15 O125 Na5 105.2(8) . 1_655
Na21 O125 Na5 87.6(8) . 1_655
W27 O127 W22 146.3(12) . .
W18 O128 Na15 146.7(13) . .
W18 O129 W22 150.9(10) . .
W34 O130 Ni10 136.5(13) . .
W25 O131 W29 147.0(13) . .
W7 O132 Na2 153.4(13) . 2_565
W7 O132 K5 116.4(12) . .
Na2 O132 K5 89.0(6) 2_565 .
W26 O133 Na11 142.2(16) . 1_545
W26 O133 Na20 108.0(13) . 1_455
Na11 O133 Na20 97.2(11) 1_545 1_455
W14 O136 W15 143.7(10) . .
W14 O136 Na5 107.4(8) . 1_655
W15 O136 Na5 106.5(8) . 1_655
W28 O137 Na6 103.2(10) . .
W27 O138 Na20 137.1(16) . .
W15 O139 Na8 153.1(11) . .
W2 O140 Na1 162.2(13) . .
W34 O141 W32 118.6(10) . .
W34 O141 Na5 107.9(11) . .
W32 O141 Na5 121.9(10) . .
W34 O141 Na21 110.7(11) . 1_455
W32 O141 Na21 105.1(11) . 1_455
Na5 O141 Na21 87.6(9) . 1_455
W32 O145 Na8 105.4(12) . 1_455
O65 K1 O25 114.8(6) . .
O65 K1 O26 92.4(5) . .
O25 K1 O26 59.0(5) . .
O65 K1 O78 59.2(5) . .
O25 K1 O78 91.5(6) . .
O26 K1 O78 127.2(6) . .
O65 K1 O32 108.9(5) . .
O25 K1 O32 102.2(5) . .
O26 K1 O32 58.3(6) . .
O78 K1 O32 165.1(5) . .
O65 K1 O7 101.7(6) . .
O25 K1 O7 107.3(5) . .
O26 K1 O7 163.9(6) . .
O78 K1 O7 56.9(6) . .
O32 K1 O7 122.4(6) . .
O65 K1 O62 164.4(6) . .
O25 K1 O62 64.1(6) . .
O26 K1 O62 73.6(6) . .
O78 K1 O62 135.0(6) . .
O32 K1 O62 58.1(6) . .
O7 K1 O62 93.1(6) . .
O65 K1 O50 64.6(5) . .
O25 K1 O50 162.8(6) . .
O26 K1 O50 137.1(5) . .
O78 K1 O50 73.3(5) . .
O32 K1 O50 93.8(5) . .
O7 K1 O50 57.8(5) . .
O62 K1 O50 121.5(6) . .
O65 K1 W1 87.7(3) . .
O25 K1 W1 139.0(4) . .
O26 K1 W1 158.8(5) . .
O78 K1 W1 70.3(4) . .
O32 K1 W1 101.7(4) . .
O7 K1 W1 32.1(3) . .
O62 K1 W1 102.9(4) . .
O50 K1 W1 28.0(4) . .
O65 K1 W20 140.5(4) . .
O25 K1 W20 87.4(4) . .
O26 K1 W20 70.7(5) . .
O78 K1 W20 157.4(5) . .
O32 K1 W20 31.8(4) . .
O7 K1 W20 101.9(5) . .
O62 K1 W20 28.3(4) . .
O50 K1 W20 103.5(5) . .
W1 K1 W20 96.07(16) . .
O65 K1 Ni5 32.7(3) . .
O25 K1 Ni5 147.4(5) . .
O26 K1 Ni5 111.5(4) . .
O78 K1 Ni5 69.3(4) . .
O32 K1 Ni5 95.9(4) . .
O7 K1 Ni5 84.7(4) . .
O62 K1 Ni5 147.3(5) . .
O50 K1 Ni5 33.6(4) . .
W1 K1 Ni5 60.21(11) . .
W20 K1 Ni5 120.46(18) . .
O65 K1 W14 93.1(4) . .
O25 K1 W14 85.6(4) . .
O26 K1 W14 29.9(4) . .
O78 K1 W14 147.9(5) . .
O32 K1 W14 31.1(4) . .
O7 K1 W14 153.5(5) . .
O62 K1 W14 71.3(4) . .
O50 K1 W14 111.6(4) . .
W1 K1 W14 128.97(18) . .
W20 K1 W14 54.56(10) . .
Ni5 K1 W14 96.86(16) . .
O71 K2 O32 116.9(7) . 2_665
O71 K2 OW3 74.1(7) . .
O32 K2 OW3 127.6(7) 2_665 .
O71 K2 O2 154.4(6) . 2_665
O32 K2 O2 77.9(6) 2_665 2_665
OW3 K2 O2 80.4(7) . 2_665
O71 K2 OW6 74.7(8) . .
O32 K2 OW6 163.1(8) 2_665 .
OW3 K2 OW6 65.8(8) . .
O2 K2 OW6 96.3(8) 2_665 .
O71 K2 O84 86.2(6) . 2_665
O32 K2 O84 100.1(6) 2_665 2_665
OW3 K2 O84 132.3(7) . 2_665
O2 K2 O84 112.8(6) 2_665 2_665
OW6 K2 O84 67.3(7) . 2_665
O71 K2 O50 136.0(6) . 2_665
O32 K2 O50 90.0(6) 2_665 2_665
OW3 K2 O50 117.8(7) . 2_665
O2 K2 O50 59.3(5) 2_665 2_665
OW6 K2 O50 73.5(8) . 2_665
O84 K2 O50 53.6(6) 2_665 2_665
O71 K2 O80 72.5(6) . 2_665
O32 K2 O80 57.4(5) 2_665 2_665
OW3 K2 O80 142.1(8) . 2_665
O2 K2 O80 130.9(6) 2_665 2_665
OW6 K2 O80 120.2(8) . 2_665
O84 K2 O80 62.0(6) 2_665 2_665
O50 K2 O80 98.6(6) 2_665 2_665
O71 K2 OW46 79.9(14) . 2_665
O32 K2 OW46 71.5(11) 2_665 2_665
OW3 K2 OW46 59.8(12) . 2_665
O2 K2 OW46 86.0(14) 2_665 2_665
OW6 K2 OW46 124.3(12) . 2_665
O84 K2 OW46 157.8(14) 2_665 2_665
O50 K2 OW46 143.8(14) 2_665 2_665
O80 K2 OW46 97.0(12) 2_665 2_665
O71 K2 W20 91.1(4) . 2_665
O32 K2 W20 30.9(4) 2_665 2_665
OW3 K2 W20 139.9(6) . 2_665
O2 K2 W20 107.9(4) 2_665 2_665
OW6 K2 W20 146.4(7) . 2_665
O84 K2 W20 81.8(5) 2_665 2_665
O50 K2 W20 98.9(4) 2_665 2_665
O80 K2 W20 27.0(3) 2_665 2_665
OW46 K2 W20 81.2(11) 2_665 2_665
O71 K2 W1 110.1(5) . 2_665
O32 K2 W1 98.7(5) 2_665 2_665
OW3 K2 W1 126.8(6) . 2_665
O2 K2 W1 86.4(4) 2_665 2_665
OW6 K2 W1 64.9(6) . 2_665
O84 K2 W1 26.6(5) 2_665 2_665
O50 K2 W1 27.3(4) 2_665 2_665
O80 K2 W1 81.7(4) 2_665 2_665
OW46 K2 W1 168.8(12) 2_665 2_665
W20 K2 W1 93.16(17) 2_665 2_665
O71 K2 K1 140.7(5) . 2_665
O32 K2 K1 44.8(5) 2_665 2_665
OW3 K2 K1 145.0(7) . 2_665
O2 K2 K1 64.7(4) 2_665 2_665
OW6 K2 K1 118.4(7) . 2_665
O84 K2 K1 68.6(4) 2_665 2_665
O50 K2 K1 45.8(3) 2_665 2_665
O80 K2 K1 69.1(4) 2_665 2_665
OW46 K2 K1 112.7(11) 2_665 2_665
W20 K2 K1 56.79(14) 2_665 2_665
W1 K2 K1 56.37(14) 2_665 2_665
OW58 K3 O16 94(3) 1_455 .
OW58 K3 O56 100(2) 1_455 .
O16 K3 O56 55.1(6) . .
OW58 K3 O108 149(3) 1_455 .
O16 K3 O108 55.1(6) . .
O56 K3 O108 67.0(5) . .
OW58 K3 O44 115(3) 1_455 1_455
O16 K3 O44 150.5(6) . 1_455
O56 K3 O44 116.9(7) . 1_455
O108 K3 O44 95.3(6) . 1_455
OW58 K3 OW8 75(3) 1_455 .
O16 K3 OW8 137.9(9) . .
O56 K3 OW8 86.1(9) . .
O108 K3 OW8 128.5(9) . .
O44 K3 OW8 57.8(9) 1_455 .
OW58 K3 O27 140(2) 1_455 .
O16 K3 O27 92.0(6) . .
O56 K3 O27 53.8(6) . .
O108 K3 O27 54.4(5) . .
O44 K3 O27 66.5(6) 1_455 .
OW8 K3 O27 74.2(9) . .
OW58 K3 O81 73(2) 1_455 1_455
O16 K3 O81 75.1(6) . 1_455
O56 K3 O81 129.3(7) . 1_455
O108 K3 O81 94.0(6) . 1_455
O44 K3 O81 111.2(7) 1_455 1_455
OW8 K3 O81 135.1(8) . 1_455
O27 K3 O81 146.4(6) . 1_455
OW58 K3 O36 95(2) 1_455 1_455
O16 K3 O36 123.3(6) . 1_455
O56 K3 O36 165.2(6) . 1_455
O108 K3 O36 99.6(6) . 1_455
O44 K3 O36 56.1(6) 1_455 1_455
OW8 K3 O36 98.4(9) . 1_455
O27 K3 O36 113.8(6) . 1_455
O81 K3 O36 55.1(6) 1_455 1_455
OW58 K3 W24 103(2) 1_455 1_455
O16 K3 W24 148.8(5) . 1_455
O56 K3 W24 143.3(5) . 1_455
O108 K3 W24 103.4(5) . 1_455
O44 K3 W24 26.5(4) 1_455 1_455
OW8 K3 W24 72.5(8) . 1_455
O27 K3 W24 91.1(4) . 1_455
O81 K3 W24 85.3(5) 1_455 1_455
O36 K3 W24 30.4(4) 1_455 1_455
OW58 K3 W23 76(2) 1_455 1_455
O16 K3 W23 100.0(4) . 1_455
O56 K3 W23 154.8(5) . 1_455
O108 K3 W23 103.7(4) . 1_455
O44 K3 W23 86.5(4) 1_455 1_455
OW8 K3 W23 115.9(8) . 1_455
O27 K3 W23 140.8(5) . 1_455
O81 K3 W23 25.6(4) 1_455 1_455
O36 K3 W23 30.9(4) 1_455 1_455
W24 K3 W23 60.17(11) 1_455 1_455
OW58 K3 W11 121(3) 1_455 .
O16 K3 W11 29.8(4) . .
O56 K3 W11 68.3(4) . .
O108 K3 W11 29.5(4) . .
O44 K3 W11 122.1(5) 1_455 .
OW8 K3 W11 151.3(8) . .
O27 K3 W11 80.1(4) . .
O81 K3 W11 73.4(4) 1_455 .
O36 K3 W11 103.5(4) 1_455 .
W24 K3 W11 121.1(2) 1_455 .
W23 K3 W11 92.09(18) 1_455 .
O111 K4 O10 175.5(6) . .
O111 K4 OW19 73.0(9) . .
O10 K4 OW19 110.6(9) . .
O111 K4 O25 81.4(6) . .
O10 K4 O25 96.4(5) . .
OW19 K4 O25 143.7(10) . .
O111 K4 OW13 71.4(9) . .
O10 K4 OW13 104.6(9) . .
OW19 K4 OW13 107.3(11) . .
O25 K4 OW13 87.8(10) . .
O111 K4 OW53 105.9(18) . 2_566
O10 K4 OW53 74.1(18) . 2_566
OW19 K4 OW53 64(2) . 2_566
O25 K4 OW53 150.7(19) . 2_566
OW13 K4 OW53 69(2) . 2_566
O111 K4 O22 73.8(6) . .
O10 K4 O22 109.9(5) . .
OW19 K4 O22 67.3(9) . .
O25 K4 O22 81.2(6) . .
OW13 K4 O22 144.7(9) . .
OW53 K4 O22 128.1(19) 2_566 .
O111 K4 OW51 115.7(13) . .
O10 K4 OW51 65.6(13) . .
OW19 K4 OW51 56.7(15) . .
O25 K4 OW51 159.3(13) . .
OW13 K4 OW51 87.0(16) . .
OW53 K4 OW51 18.4(18) 2_566 .
O22 K4 OW51 113.8(14) . .
O111 K4 O78 125.6(6) . .
O10 K4 O78 57.8(5) . .
OW19 K4 O78 91.3(8) . .
O25 K4 O78 82.8(5) . .
OW13 K4 O78 158.6(8) . .
OW53 K4 O78 112.8(19) 2_566 .
O22 K4 O78 52.4(5) . .
OW51 K4 O78 95.0(14) . .
O111 K4 O88 115.5(6) . .
O10 K4 O88 60.3(5) . .
OW19 K4 O88 162.5(10) . .
O25 K4 O88 53.6(6) . .
OW13 K4 O88 64.2(8) . .
OW53 K4 O88 99.0(19) 2_566 .
O22 K4 O88 128.8(6) . .
OW51 K4 O88 106.4(14) . .
O78 K4 O88 94.9(5) . .
O111 K4 W8 93.4(5) . .
O10 K4 W8 82.9(4) . .
OW19 K4 W8 166.5(8) . .
O25 K4 W8 28.3(4) . .
OW13 K4 W8 67.4(8) . .
OW53 K4 W8 122.5(18) 2_566 .
O22 K4 W8 109.2(5) . .
OW51 K4 W8 133.1(13) . .
O78 K4 W8 96.5(4) . .
O88 K4 W8 27.3(4) . .
O111 K4 W3 99.4(5) . .
O10 K4 W3 84.5(4) . .
OW19 K4 W3 72.9(7) . .
O25 K4 W3 86.7(4) . .
OW13 K4 W3 169.9(9) . .
OW53 K4 W3 119.0(19) 2_566 .
O22 K4 W3 25.6(3) . .
OW51 K4 W3 101.0(13) . .
O78 K4 W3 27.9(3) . .
O88 K4 W3 118.3(4) . .
W8 K4 W3 110.0(2) . .
OW27 K5 O77 118.4(13) . 1_455
OW27 K5 OW28 19.0(15) . .
O77 K5 OW28 132.0(14) 1_455 .
OW27 K5 OW5 67.1(13) . .
O77 K5 OW5 135.5(8) 1_455 .
OW28 K5 OW5 68.2(15) . .
OW27 K5 O132 84.8(14) . .
O77 K5 O132 145.2(6) 1_455 .
OW28 K5 O132 66.3(15) . .
OW5 K5 O132 75.8(7) . .
OW27 K5 OW49 79.9(18) . .
O77 K5 OW49 69.0(11) 1_455 .
OW28 K5 OW49 97.8(19) . .
OW5 K5 OW49 69.0(12) . .
O132 K5 OW49 144.7(11) . .
OW27 K5 O36 130.0(13) . 1_455
O77 K5 O36 54.0(5) 1_455 1_455
OW28 K5 O36 122.9(14) . 1_455
OW5 K5 O36 158.3(8) . 1_455
O132 K5 O36 91.3(6) . 1_455
OW49 K5 O36 122.7(11) . 1_455
OW27 K5 O75 80.8(13) . 1_455
O77 K5 O75 87.0(6) 1_455 1_455
OW28 K5 O75 71.4(14) . 1_455
OW5 K5 O75 135.0(9) . 1_455
O132 K5 O75 70.5(6) . 1_455
OW49 K5 O75 136.5(12) . 1_455
O36 K5 O75 51.5(6) 1_455 1_455
OW27 K5 O55 74.8(12) . 1_455
O77 K5 O55 51.7(6) 1_455 1_455
OW28 K5 O55 82.2(14) . 1_455
OW5 K5 O55 136.8(7) . 1_455
O132 K5 O55 120.8(7) . 1_455
OW49 K5 O55 85.5(11) . 1_455
O36 K5 O55 64.9(5) 1_455 1_455
O75 K5 O55 51.9(5) 1_455 1_455
OW27 K5 O87 134.8(13) . .
O77 K5 O87 81.3(6) 1_455 .
OW28 K5 O87 139.1(14) . .
OW5 K5 O87 71.0(8) . .
O132 K5 O87 101.0(6) . .
OW49 K5 O87 69.7(12) . .
O36 K5 O87 94.9(6) 1_455 .
O75 K5 O87 143.6(6) 1_455 .
O55 K5 O87 132.5(6) 1_455 .
OW27 K5 O108 123.5(13) . .
O77 K5 O108 117.7(6) 1_455 .
OW28 K5 O108 109.8(14) . .
OW5 K5 O108 69.1(7) . .
O132 K5 O108 50.8(6) . .
OW49 K5 O108 114.9(12) . .
O36 K5 O108 89.2(5) 1_455 .
O75 K5 O108 108.2(5) 1_455 .
O55 K5 O108 153.5(5) 1_455 .
O87 K5 O108 50.7(5) . .
OW27 K5 W23 140.8(12) . 1_455
O77 K5 W23 28.8(4) 1_455 1_455
OW28 K5 W23 145.4(13) . 1_455
OW5 K5 W23 145.9(8) . 1_455
O132 K5 W23 117.6(4) . 1_455
OW49 K5 W23 93.6(11) . 1_455
O36 K5 W23 30.4(4) 1_455 1_455
O75 K5 W23 77.8(4) 1_455 1_455
O55 K5 W23 66.2(4) 1_455 1_455
O87 K5 W23 75.4(4) . 1_455
O108 K5 W23 94.4(4) . 1_455
OW44 K6 OW14 74(2) . .
OW44 K6 OW4 123.2(15) . .
OW14 K6 OW4 86.0(15) . .
OW44 K6 O7 161.0(15) . .
OW14 K6 O7 121.9(15) . .
OW4 K6 O7 71.0(7) . .
OW44 K6 OW67 88(2) . .
OW14 K6 OW67 13.8(17) . .
OW4 K6 OW67 76.4(14) . .
O7 K6 OW67 108.8(14) . .
OW44 K6 O112 92.9(15) . .
OW14 K6 O112 152.6(14) . .
OW4 K6 O112 81.0(7) . .
O7 K6 O112 76.2(6) . .
OW67 K6 O112 153.5(12) . .
OW44 K6 O84 124.3(14) . .
OW14 K6 O84 78.2(14) . .
OW4 K6 O84 101.6(7) . .
O7 K6 O84 57.0(6) . .
OW67 K6 O84 71.0(13) . .
O112 K6 O84 128.1(7) . .
OW44 K6 O80 69.4(14) . .
OW14 K6 O80 88.1(14) . .
OW4 K6 O80 163.6(7) . .
O7 K6 O80 99.5(6) . .
OW67 K6 O80 94.8(12) . .
O112 K6 O80 110.3(6) . .
O84 K6 O80 62.2(6) . .
OW44 K6 O62 74.0(15) . .
OW14 K6 O62 136.6(15) . .
OW4 K6 O62 136.6(8) . .
O7 K6 O62 87.0(6) . .
OW67 K6 O62 146.9(13) . .
O112 K6 O62 57.1(6) . .
O84 K6 O62 96.3(6) . .
O80 K6 O62 53.2(5) . .
OW44 K6 OW61 62.1(18) . 2
OW14 K6 OW61 68.7(17) . 2
OW4 K6 OW61 61.1(13) . 2
O7 K6 OW61 130.3(13) . 2
OW67 K6 OW61 73.1(16) . 2
O112 K6 OW61 83.9(12) . 2
O84 K6 OW61 143.0(12) . 2
O80 K6 OW61 130.1(13) . 2
O62 K6 OW61 118.9(12) . 2
OW44 K6 W1 149.8(14) . .
OW14 K6 W1 96.2(14) . .
OW4 K6 W1 83.5(6) . .
O7 K6 W1 31.0(3) . .
OW67 K6 W1 85.2(13) . .
O112 K6 W1 106.2(5) . .
O84 K6 W1 26.6(5) . .
O80 K6 W1 81.9(4) . .
O62 K6 W1 96.6(4) . .
OW61 K6 W1 141.6(12) 2 .
OW44 K6 W20 66.3(14) . .
OW14 K6 W20 111.0(14) . .
OW4 K6 W20 162.9(7) . .
O7 K6 W20 96.9(4) . .
OW67 K6 W20 119.7(12) . .
O112 K6 W20 84.4(4) . .
O84 K6 W20 80.5(4) . .
O80 K6 W20 26.1(3) . .
O62 K6 W20 27.4(4) . .
OW61 K6 W20 126.1(12) 2 .
W1 K6 W20 92.05(17) . .
O140 Na1 OW10 82.0(9) . .
O140 Na1 OW13 141.8(12) . 2_566
OW10 Na1 OW13 107.1(12) . 2_566
O140 Na1 OW26 101.1(13) . .
OW10 Na1 OW26 155.9(13) . .
OW13 Na1 OW26 85.4(14) 2_566 .
O140 Na1 O106 121.1(10) . 1_565
OW10 Na1 O106 74.2(8) . 1_565
OW13 Na1 O106 96.9(11) 2_566 1_565
OW26 Na1 O106 84.0(11) . 1_565
O140 Na1 OW53 76(2) . .
OW10 Na1 OW53 130.1(19) . .
OW13 Na1 OW53 70(2) 2_566 .
OW26 Na1 OW53 73(2) . .
O106 Na1 OW53 154(2) 1_565 .
O140 Na1 Na6 114.7(7) . 2_566
OW10 Na1 Na6 42.5(7) . 2_566
OW13 Na1 Na6 64.6(8) 2_566 2_566
OW26 Na1 Na6 144.0(13) . 2_566
O106 Na1 Na6 80.7(6) 1_565 2_566
OW53 Na1 Na6 111.3(19) . 2_566
O140 Na1 K4 114.6(7) . 2_566
OW10 Na1 K4 137.4(9) . 2_566
OW13 Na1 K4 36.1(8) 2_566 2_566
OW26 Na1 K4 63.2(11) . 2_566
O106 Na1 K4 119.4(7) 1_565 2_566
OW53 Na1 K4 39(2) . 2_566
Na6 Na1 K4 97.0(4) 2_566 2_566
OW28 Na2 OW59 163(3) 2_565 .
OW28 Na2 O84 84.9(19) 2_565 .
OW59 Na2 O84 112(2) . .
OW28 Na2 O132 76.9(19) 2_565 2_565
OW59 Na2 O132 87.9(19) . 2_565
O84 Na2 O132 137.0(8) . 2_565
OW28 Na2 O75 86.4(17) 2_565 2_665
OW59 Na2 O75 83.4(18) . 2_665
O84 Na2 O75 138.7(8) . 2_665
O132 Na2 O75 79.1(7) 2_565 2_665
OW28 Na2 K5 46.7(18) 2_565 2_565
OW59 Na2 K5 116.9(19) . 2_565
O84 Na2 K5 131.4(7) . 2_565
O132 Na2 K5 47.5(5) 2_565 2_565
O75 Na2 K5 51.4(5) 2_665 2_565
OW28 Na2 K2 80.6(18) 2_565 2_665
OW59 Na2 K2 113.4(18) . 2_665
O84 Na2 K2 45.4(5) . 2_665
O132 Na2 K2 156.7(7) 2_565 2_665
O75 Na2 K2 93.3(6) 2_665 2_665
K5 Na2 K2 111.0(4) 2_565 2_665
OW28 Na2 K6 56.2(17) 2_565 .
OW59 Na2 K6 136.3(18) . .
O84 Na2 K6 37.2(5) . .
O132 Na2 K6 102.7(5) 2_565 .
O75 Na2 K6 140.0(7) 2_665 .
K5 Na2 K6 100.3(4) 2_565 .
K2 Na2 K6 69.2(2) 2_665 .
OW53 Na3 O92 159(2) . .
OW53 Na3 O1 117(2) . .
O92 Na3 O1 59.7(6) . .
OW53 Na3 OW11 85(2) . .
O92 Na3 OW11 74.8(9) . .
O1 Na3 OW11 66.1(9) . .
OW53 Na3 OW51 19(2) . 2_566
O92 Na3 OW51 140.7(15) . 2_566
O1 Na3 OW51 114.7(16) . 2_566
OW11 Na3 OW51 68.7(16) . 2_566
OW53 Na3 OW20 119(2) . .
O92 Na3 OW20 81.7(9) . .
O1 Na3 OW20 90.8(10) . .
OW11 Na3 OW20 153.0(13) . .
OW51 Na3 OW20 137.1(17) 2_566 .
OW53 Na3 W2 93(2) . .
O92 Na3 W2 88.0(6) . .
O1 Na3 W2 28.8(4) . .
OW11 Na3 W2 76.2(8) . .
OW51 Na3 W2 96.7(14) 2_566 .
OW20 Na3 W2 90.2(8) . .
OW1 Na4 OW49 129.6(14) . .
OW1 Na4 OW5 129.6(9) . .
OW49 Na4 OW5 69.7(14) . .
OW1 Na4 Na11 77.6(7) . .
OW49 Na4 Na11 52.2(13) . .
OW5 Na4 Na11 99.4(8) . .
OW1 Na4 Na17 63.9(9) . .
OW49 Na4 Na17 65.9(14) . .
OW5 Na4 Na17 106.2(10) . .
Na11 Na4 Na17 13.8(6) . .
OW1 Na4 K5 118.3(7) . .
OW49 Na4 K5 41.5(12) . .
OW5 Na4 K5 40.0(6) . .
Na11 Na4 K5 59.6(4) . .
Na17 Na4 K5 68.3(7) . .
OW32 Na5 OW71 35(2) 1_455 .
OW32 Na5 O141 93(2) 1_455 .
OW71 Na5 O141 84.9(11) . .
OW32 Na5 O136 82(2) 1_455 1_455
OW71 Na5 O136 57.7(9) . 1_455
O141 Na5 O136 120.3(9) . 1_455
OW32 Na5 O125 129(2) 1_455 1_455
OW71 Na5 O125 95.0(10) . 1_455
O141 Na5 O125 91.9(7) . 1_455
O136 Na5 O125 52.9(6) 1_455 1_455
OW32 Na5 Na16 51(3) 1_455 1_455
OW71 Na5 Na16 81.2(10) . 1_455
O141 Na5 Na16 127.5(8) . 1_455
O136 Na5 Na16 93.5(7) 1_455 1_455
O125 Na5 Na16 139.4(8) 1_455 1_455
OW32 Na5 Na21 124(3) 1_455 1_455
OW71 Na5 Na21 94.8(10) . 1_455
O141 Na5 Na21 47.3(6) . 1_455
O136 Na5 Na21 88.1(7) 1_455 1_455
O125 Na5 Na21 45.1(6) 1_455 1_455
Na16 Na5 Na21 174.0(9) 1_455 1_455
OW70 Na6 O137 69(2) 2_556 .
OW70 Na6 OW10 149(2) 2_556 2_566
O137 Na6 OW10 137.5(9) . 2_566
OW70 Na6 O41 74(2) 2_556 2_556
O137 Na6 O41 140.0(8) . 2_556
OW10 Na6 O41 75.7(7) 2_566 2_556
OW70 Na6 O116 81(2) 2_556 .
O137 Na6 O116 55.7(6) . .
OW10 Na6 O116 125.5(8) 2_566 .
O41 Na6 O116 131.7(7) 2_556 .
OW70 Na6 O6 76(2) 2_556 2_556
O137 Na6 O6 96.2(7) . 2_556
OW10 Na6 O6 83.3(8) 2_566 2_556
O41 Na6 O6 60.2(6) 2_556 2_556
O116 Na6 O6 149.0(8) . 2_556
OW70 Na6 OW35 93(3) 2_556 .
O137 Na6 OW35 121.8(16) . .
OW10 Na6 OW35 84.6(16) 2_566 .
O41 Na6 OW35 73.6(14) 2_556 .
O116 Na6 OW35 67.2(15) . .
O6 Na6 OW35 133.8(14) 2_556 .
OW70 Na6 W28 70(2) 2_556 .
O137 Na6 W28 27.8(4) . .
OW10 Na6 W28 140.7(6) 2_566 .
O41 Na6 W28 141.5(6) 2_556 .
O116 Na6 W28 28.2(5) . .
O6 Na6 W28 122.1(5) 2_556 .
OW35 Na6 W28 94.2(15) . .
OW70 Na6 W18 89(2) 2_556 2_556
O137 Na6 W18 77.7(5) . 2_556
OW10 Na6 W18 83.3(6) 2_566 2_556
O41 Na6 W18 87.6(5) 2_556 2_556
O116 Na6 W18 133.0(5) . 2_556
O6 Na6 W18 28.1(4) 2_556 2_556
OW35 Na6 W18 159.7(15) . 2_556
W28 Na6 W18 105.5(3) . 2_556
OW70 Na6 Na1 153(2) 2_556 2_566
O137 Na6 Na1 121.8(6) . 2_566
OW10 Na6 Na1 40.0(6) 2_566 2_566
O41 Na6 Na1 98.1(5) 2_556 2_566
O116 Na6 Na1 85.9(6) . 2_566
O6 Na6 Na1 123.2(6) 2_556 2_566
OW35 Na6 Na1 59.8(15) . 2_566
W28 Na6 Na1 107.0(3) . 2_566
W18 Na6 Na1 117.1(4) 2_556 2_566
OW72 Na7 OW8 59(3) . .
OW72 Na7 O53 67(3) . 1_455
OW8 Na7 O53 122.7(14) . 1_455
OW72 Na7 O124 117(3) . .
OW8 Na7 O124 66.8(11) . .
O53 Na7 O124 165.5(12) 1_455 .
OW72 Na7 OW52 145(3) . .
OW8 Na7 OW52 155(2) . .
O53 Na7 OW52 82(2) 1_455 .
O124 Na7 OW52 90(2) . .
OW72 Na7A OW8 79(5) . .
OW72 Na7A O53 69(4) . 1_455
OW8 Na7A O53 141(2) . 1_455
OW72 Na7A O124 143(5) . .
OW8 Na7A O124 69.8(15) . .
O53 Na7A O124 146.8(19) 1_455 .
OW72 Na7A O37 80(5) . .
OW8 Na7A O37 111(2) . .
O53 Na7A O37 85.2(14) 1_455 .
O124 Na7A O37 93.0(13) . .
OW72 Na7A K3 78(4) . .
OW8 Na7A K3 30.7(12) . .
O53 Na7A K3 117.9(12) 1_455 .
O124 Na7A K3 84.4(10) . .
O37 Na7A K3 139.4(14) . .
OW33 Na8 O139 73.1(11) . .
OW33 Na8 O121 87.2(10) . 1_655
O139 Na8 O121 142.7(9) . 1_655
OW33 Na8 O121 71.9(11) . 2_556
O139 Na8 O121 128.4(7) . 2_556
O121 Na8 O121 70.7(7) 1_655 2_556
OW33 Na8 O145 136.1(12) . 1_655
O139 Na8 O145 69.0(7) . 1_655
O121 Na8 O145 110.3(7) 1_655 1_655
O121 Na8 O145 151.3(9) 2_556 1_655
OW33 Na8 Na21 68.7(12) . .
O139 Na8 Na21 66.4(8) . .
O121 Na8 Na21 77.1(7) 1_655 .
O121 Na8 Na21 129.6(8) 2_556 .
O145 Na8 Na21 76.3(7) 1_655 .
OW33 Na8 Na10 47.5(10) . 1_655
O139 Na8 Na10 98.0(7) . 1_655
O121 Na8 Na10 47.6(6) 1_655 1_655
O121 Na8 Na10 85.0(6) 2_556 1_655
O145 Na8 Na10 117.5(7) 1_655 1_655
Na21 Na8 Na10 45.0(6) . 1_655
O69 Na9 OW30 81.4(12) . 1_655
O69 Na9 O88 172.7(9) . .
OW30 Na9 O88 102.4(12) 1_655 .
O69 Na9 O65 81.0(5) . .
OW30 Na9 O65 158.3(13) 1_655 .
O88 Na9 O65 96.5(6) . .
O69 Na9 OW45 68.0(7) . .
OW30 Na9 OW45 96.5(15) 1_655 .
O88 Na9 OW45 105.1(7) . .
O65 Na9 OW45 88.6(7) . .
O69 Na9 W10 91.6(5) . .
OW30 Na9 W10 164.6(15) 1_655 .
O88 Na9 W10 83.3(5) . .
O65 Na9 W10 28.4(4) . .
OW45 Na9 W10 68.1(5) . .
O69 Na9 K1 112.4(5) . .
OW30 Na9 K1 138.2(15) 1_655 .
O88 Na9 K1 69.0(5) . .
O65 Na9 K1 41.9(4) . .
OW45 Na9 K1 125.3(6) . .
W10 Na9 K1 57.19(18) . .
OW29 Na10 O42 129.8(14) . .
OW29 Na10 OW64 96.7(17) . .
O42 Na10 OW64 132.7(16) . .
OW29 Na10 Na21 75.9(12) . 1_455
O42 Na10 Na21 63.7(8) . 1_455
OW64 Na10 Na21 133.9(15) . 1_455
OW29 Na10 OW17 61.0(15) . 1_455
O42 Na10 OW17 85.2(11) . 1_455
OW64 Na10 OW17 132.6(16) . 1_455
Na21 Na10 OW17 83.8(12) 1_455 1_455
OW29 Na10 Na8 103.1(12) . 1_455
O42 Na10 Na8 78.7(6) . 1_455
OW64 Na10 Na8 82.8(13) . 1_455
Na21 Na10 Na8 56.1(7) 1_455 1_455
OW17 Na10 Na8 139.9(11) 1_455 1_455
OW17 Na11 O87 159.3(17) 1_465 .
OW17 Na11 O133 71.6(13) 1_465 1_565
O87 Na11 O133 99.9(9) . 1_565
OW17 Na11 O77 82.3(14) 1_465 1_455
O87 Na11 O77 88.3(9) . 1_455
O133 Na11 O77 125.7(12) 1_565 1_455
OW17 Na11 W23 96.4(12) 1_465 1_455
O87 Na11 W23 84.9(7) . 1_455
O133 Na11 W23 157.5(11) 1_565 1_455
O77 Na11 W23 31.9(4) 1_455 1_455
OW17 Na11 Na4 114.3(13) 1_465 .
O87 Na11 Na4 50.3(5) . .
O133 Na11 Na4 51.8(6) 1_565 .
O77 Na11 Na4 104.0(9) 1_455 .
W23 Na11 Na4 123.0(7) 1_455 .
OW17 Na11 K5 113.3(15) 1_465 .
O87 Na11 K5 50.3(6) . .
O133 Na11 K5 108.5(9) 1_565 .
O77 Na11 K5 42.1(5) 1_455 .
W23 Na11 K5 58.0(4) 1_455 .
Na4 Na11 K5 65.8(5) . .
O87 Na17 Na12 76.8(11) . 1_455
O87 Na17 Na4 46.8(8) . .
Na12 Na17 Na4 120.8(12) 1_455 .
OW57 Na12 OW18 78(2) . .
OW57 Na12 OW65 105(3) . 1_655
OW18 Na12 OW65 150(2) . 1_655
OW57 Na12 O81 143(2) . .
OW18 Na12 O81 71.1(14) . .
OW65 Na12 O81 112(2) 1_655 .
OW57 Na12 OW37 7(4) . .
OW18 Na12 OW37 77(2) . .
OW65 Na12 OW37 109(3) 1_655 .
O81 Na12 OW37 139(2) . .
OW57 Na12 O16 113(2) . 1_655
OW18 Na12 O16 132.4(17) . 1_655
OW65 Na12 O16 74.5(19) 1_655 1_655
O81 Na12 O16 76.3(9) . 1_655
OW37 Na12 O16 109(2) . 1_655
OW57 Na12 OW66 87(2) . .
OW18 Na12 OW66 20.9(15) . .
OW65 Na12 OW66 130(2) 1_655 .
O81 Na12 OW66 70.8(15) . .
OW37 Na12 OW66 89(2) . .
O16 Na12 OW66 144.7(18) 1_655 .
OW57 Na12 Na17 157(2) . 1_655
OW18 Na12 Na17 103.1(15) . 1_655
OW65 Na12 Na17 63.0(19) 1_655 1_655
O81 Na12 Na17 53.3(10) . 1_655
OW37 Na12 Na17 164(3) . 1_655
O16 Na12 Na17 83.0(9) 1_655 1_655
OW66 Na12 Na17 87.4(14) . 1_655
OW57 Na12 K3 110(2) . 1_655
OW18 Na12 K3 86.4(15) . 1_655
OW65 Na12 K3 119(2) 1_655 1_655
O81 Na12 K3 49.5(7) . 1_655
OW37 Na12 K3 104(2) . 1_655
O16 Na12 K3 46.0(6) 1_655 1_655
OW66 Na12 K3 100.9(16) . 1_655
Na17 Na12 K3 92.3(10) 1_655 1_655
OW20 Na13 OW10 95.9(13) . .
O24 Na14 OW47 78.3(13) . .
O24 Na14 OW27 104.1(15) . 2_565
OW47 Na14 OW27 134.9(18) . 2_565
O24 Na14 OW22 101.3(14) . 2_665
OW47 Na14 OW22 97.5(17) . 2_665
OW27 Na14 OW22 125.1(19) 2_565 2_665
O24 Na14 O98 157.0(11) . 2_665
OW47 Na14 O98 89.6(13) . 2_665
OW27 Na14 O98 98.4(15) 2_565 2_665
OW22 Na14 O98 60.5(13) 2_665 2_665
O24 Na14 Na19 102.3(10) . 2_665
OW47 Na14 Na19 53.8(14) . 2_665
OW27 Na14 Na19 153.5(17) 2_565 2_665
OW22 Na14 Na19 45.8(13) 2_665 2_665
O98 Na14 Na19 55.2(9) 2_665 2_665
O24 Na14 K5 139.4(9) . 2_565
OW47 Na14 K5 121.3(11) . 2_565
OW27 Na14 K5 36.1(12) 2_565 2_565
OW22 Na14 K5 109.7(14) 2_665 2_565
O98 Na14 K5 63.6(6) 2_665 2_565
Na19 Na14 K5 118.0(9) 2_665 2_565
OW50 Na15 O128 171.7(18) . .
OW50 Na15 OW29 113.9(19) . 1_655
O128 Na15 OW29 74.2(12) . 1_655
OW50 Na15 O97 66.4(18) . 1_545
O128 Na15 O97 116.0(12) . 1_545
OW29 Na15 O97 74.4(12) 1_655 1_545
OW50 Na15 OW20 110(2) . 1_545
O128 Na15 OW20 66.3(10) . 1_545
OW29 Na15 OW20 97.1(16) 1_655 1_545
O97 Na15 OW20 64.2(10) 1_545 1_545
OW46 Na16 OW32 133(3) . .
OW46 Na16 O122 75.8(18) . .
OW32 Na16 O122 89(3) . .
OW46 Na16 O54 69.9(16) . .
OW32 Na16 O54 87(2) . .
O122 Na16 O54 127.7(13) . .
OW46 Na16 Na18 92.2(18) . 2_665
OW32 Na16 Na18 122(3) . 2_665
O122 Na16 Na18 67.4(10) . 2_665
O54 Na16 Na18 149.0(15) . 2_665
OW46 Na16 OW36 145(3) . 1_655
OW32 Na16 OW36 38(2) . 1_655
O122 Na16 OW36 70.5(16) . 1_655
O54 Na16 OW36 125.2(18) . 1_655
Na18 Na16 OW36 84.1(17) 2_665 1_655
OW46 Na16 Na5 130.2(17) . 1_655
OW32 Na16 Na5 53(2) . 1_655
O122 Na16 Na5 141.2(13) . 1_655
O54 Na16 Na5 60.7(7) . 1_655
Na18 Na16 Na5 128.0(11) 2_665 1_655
OW36 Na16 Na5 75.8(15) 1_655 1_655
OW24 Na18 O11 114.2(16) . .
OW24 Na18 Na16 74.1(15) . 2_665
O11 Na18 Na16 171.2(15) . 2_665
OW24 Na18 O12 119.3(16) . .
O11 Na18 O12 73.7(9) . .
Na16 Na18 O12 100.0(11) 2_665 .
OW24 Na18 OW25 21.9(13) . .
O11 Na18 OW25 92.6(14) . .
Na16 Na18 OW25 95.6(16) 2_665 .
O12 Na18 OW25 111.7(15) . .
OW68 Na19 OW9 129(3) . .
OW68 Na19 OW22 121(3) . .
OW9 Na19 OW22 110(2) . .
OW68 Na19 Na14 96(3) . 2_665
OW9 Na19 Na14 115.9(15) . 2_665
OW22 Na19 Na14 48.9(15) . 2_665
OW17 Na20 O138 111.4(15) . .
OW17 Na20 O133 66.8(13) . 1_655
O138 Na20 O133 173.2(17) . 1_655
OW17 Na20 Na21 85.0(16) . .
O138 Na20 Na21 80.1(11) . .
O133 Na20 Na21 93.2(13) 1_655 .
O125 Na21 O141 92.1(10) . 1_655
O125 Na21 Na10 127.3(11) . 1_655
O141 Na21 Na10 139.7(12) 1_655 1_655
O125 Na21 Na20 94.6(12) . .
O141 Na21 Na20 94.7(11) 1_655 .
Na10 Na21 Na20 90.7(11) 1_655 .
O125 Na21 Na8 97.8(10) . .
O141 Na21 Na8 88.5(10) 1_655 .
Na10 Na21 Na8 78.9(9) 1_655 .
Na20 Na21 Na8 167.1(12) . .
O125 Na21 Na5 47.4(6) . 1_655
O141 Na21 Na5 45.1(6) 1_655 1_655
Na10 Na21 Na5 174.3(10) 1_655 1_655
Na20 Na21 Na5 91.9(10) . 1_655
Na8 Na21 Na5 99.2(8) . 1_655
O82 Na22 OW62 154(2) . .
O82 Na22 OW40 106.6(18) . .
OW62 Na22 OW40 53.5(19) . .
O82 Na22 W22 27.6(6) . .
OW62 Na22 W22 138.1(18) . .
OW40 Na22 W22 84.7(15) . .
K5 OW5 Na4 98.7(10) . .
Na7A OW8 Na7 12.5(13) . .
Na7A OW8 K3 126.1(19) . .
Na7 OW8 K3 119.9(15) . .
Na1 OW10 Na6 97.5(11) . 2_566
Na1 OW10 Na13 114.1(11) . .
Na6 OW10 Na13 116.4(10) 2_566 .
Na1 OW13 K4 110.3(14) 2_566 .
OW67 OW14 K6 93(10) . .
Na11 OW17 Na20 107.3(18) 1_645 .
Na11 OW17 Na10 114(2) 1_645 1_655
Na20 OW17 Na10 98.6(17) . 1_655
OW66 OW18 Na12 89(5) . .
Na13 OW20 Na15 123.6(15) . 1_565
Na13 OW20 Na3 107.8(12) . .
Na15 OW20 Na3 105.8(13) 1_565 .
Na19 OW22 Na14 85.3(19) . 2_665
K5 OW27 Na14 105(2) . 2_565
Na2 OW28 K5 97(2) 2_565 .
Na10 OW29 Na15 104.8(19) . 1_455
OW71 OW32 Na16 135(6) 1_655 .
OW71 OW32 Na5 76(4) 1_655 1_655
Na16 OW32 Na5 77(3) . 1_655
OW70 OW34 OW42 134(6) . 2_556
OW70 OW35 Na6 154(6) . .
OW57 OW37 Na12 27(10) . .
Na16 OW46 K2 139(3) . 2_665
Na4 OW49 K5 99.1(17) . .
OW53 OW51 Na3 68(8) 2_566 2_566
OW53 OW51 K4 76(8) 2_566 .
Na3 OW51 K4 131(2) 2_566 .
OW51 OW53 Na3 93(8) 2_566 .
OW51 OW53 K4 86(8) 2_566 2_566
Na3 OW53 K4 146(4) . 2_566
OW51 OW53 Na1 151(9) 2_566 .
Na3 OW53 Na1 96(3) . .
K4 OW53 Na1 101(3) 2_566 .
OW37 OW57 Na12 146(10) . .
OW60 OW62 Na22 100(6) . .
OW69 OW65 Na12 150(8) . 1_455
OW18 OW66 Na12 70(5) . .
OW14 OW67 K6 73(9) . .
OW54 OW68 Na19 114(7) . .
OW34 OW70 OW35 145(9) . .
OW34 OW70 Na6 103(7) . 2_556
OW35 OW70 Na6 110(6) . 2_556
OW31 OW71 OW32 144(5) . 1_455
OW31 OW71 Na5 145(3) . .
OW32 OW71 Na5 68(4) 1_455 .
Na7A OW72 Na7 13(3) . .

loop_
_geom_bond_atom_site_label_1
_geom_bond_atom_site_label_2
_geom_bond_distance
_geom_bond_site_symmetry_2
W1 O84 1.72(2) .
W1 O50 1.747(19) .
W1 O113 1.931(17) .
W1 O7 1.954(16) .
W1 O9 2.071(18) .
W1 O28 2.332(18) .
W1 K1 3.640(6) .
W1 K2 3.743(8) 2_665
W1 K6 3.747(8) .
W2 O140 1.74(3) .
W2 O1 1.792(18) .
W2 O64 1.935(17) .
W2 O93 1.948(16) .
W2 O101 2.02(2) .
W2 O23 2.40(2) .
W2 Na3 3.652(16) .
W3 O22 1.701(16) .
W3 O78 1.811(18) .
W3 O56 1.89(2) .
W3 O27 1.894(19) .
W3 O7 1.92(2) .
W3 O28 2.323(15) .
W3 K1 3.673(7) .
W3 K4 3.813(8) .
W3 K3 3.830(8) .
W4 O97 1.73(2) .
W4 O39 1.796(19) .
W4 O4 1.853(17) .
W4 O5 1.911(16) .
W4 O58 1.99(2) .
W4 O40 2.39(2) .
W5 O43 1.71(2) .
W5 O61 1.822(17) .
W5 O93 1.884(19) .
W5 O16 1.934(19) .
W5 O56 1.94(2) .
W5 O23 2.352(17) .
W5 K3 3.826(7) .
W6 O74 1.73(2) .
W6 O11 1.767(17) .
W6 O46 1.91(2) .
W6 O113 1.911(18) .
W6 O72 2.003(17) .
W6 O19 2.317(18) .
W7 O132 1.68(2) .
W7 O9 1.87(2) .
W7 O72 1.870(16) .
W7 O108 1.92(2) .
W7 O27 1.939(17) .
W7 O28 2.407(17) .
W7 K3 3.839(8) .
W7 K5 3.950(8) .
W8 O88 1.72(2) .
W8 O51 1.808(17) .
W8 O25 1.825(18) .
W8 O85 2.014(18) .
W8 O26 2.030(18) .
W8 O104 2.37(2) .
W8 K1 3.685(6) .
W8 K4 3.735(8) .
W9 O71 1.699(18) .
W9 O89 1.761(19) .
W9 O55 1.91(2) .
W9 O63 1.95(2) .
W9 O75 2.06(2) .
W9 O76 2.263(16) .
W10 O10 1.730(15) .
W10 O20 1.791(19) .
W10 O65 1.803(17) .
W10 O61 2.035(17) .
W10 O78 2.09(2) .
W10 O73 2.333(16) .
W10 Na9 3.683(10) .
W10 K1 3.702(7) .
W10 K4 3.828(7) .
W11 O87 1.704(19) .
W11 O17 1.807(15) .
W11 O101 1.90(2) .
W11 O108 1.92(2) .
W11 O16 1.960(18) .
W11 O23 2.313(19) .
W11 K3 3.806(7) .
W11 K5 4.084(10) .
W12 O122 1.74(2) .
W12 O8 1.793(18) .
W12 O29 1.914(17) .
W12 O63 1.919(18) .
W12 O49 1.987(19) .
W12 O76 2.348(19) .
W13 O106 1.70(2) .
W13 O38 1.808(19) .
W13 O21 1.91(2) .
W13 O33 1.92(2) .
W13 O109 2.006(19) .
W13 O68 2.392(19) .
W14 O107 1.74(2) .
W14 O26 1.87(2) .
W14 O136 1.917(18) .
W14 O32 1.925(18) .
W14 O54 1.94(2) .
W14 O67 2.334(19) .
W14 K1 3.666(6) .
W15 O139 1.76(2) .
W15 O85 1.840(18) .
W15 O136 1.928(18) .
W15 O125 1.95(2) .
W15 O123 1.961(17) .
W15 O79 2.34(2) .
W16 O47 1.738(19) .
W16 O18 1.750(17) .
W16 O64 1.880(19) .
W16 O46 1.92(2) .
W16 O17 2.061(16) .
W16 O19 2.367(16) .
W17 O98 1.712(19) .
W17 O95 1.737(18) .
W17 O55 1.910(19) .
W17 O5 1.944(19) .
W17 O77 1.98(2) .
W17 O40 2.297(16) .
W17 K5 3.995(7) 1_655
W18 O128 1.711(19) .
W18 O6 1.786(19) .
W18 O129 1.90(2) .
W18 O123 1.94(2) .
W18 O60 2.00(2) .
W18 O79 2.392(17) .
W18 Na6 3.701(11) 2_556
W19 O69 1.706(18) .
W19 O53 1.73(2) .
W19 O29 1.897(19) .
W19 O110 1.93(2) .
W19 O34 2.197(18) .
W19 O13 2.286(16) .
W20 O80 1.718(17) .
W20 O62 1.78(2) .
W20 O119 1.92(2) .
W20 O32 1.95(2) .
W20 O24 1.998(19) .
W20 O67 2.34(2) .
W20 K1 3.658(7) .
W20 K2 3.728(8) 2_665
W20 K6 3.793(8) .
W21 O111 1.710(19) .
W21 O124 1.76(3) .
W21 O117 1.91(2) .
W21 O100 1.94(2) .
W21 O59 2.168(18) .
W21 O103 2.220(18) .
W22 O143 1.70(2) .
W22 O82 1.78(2) .
W22 O129 1.91(2) .
W22 O102 1.95(2) .
W22 O127 2.01(2) .
W22 O35 2.371(19) .
W22 Na22 3.65(4) .
W23 O81 1.69(2) .
W23 O48 1.849(18) .
W23 O58 1.89(2) .
W23 O77 1.920(19) .
W23 O36 1.96(2) .
W23 O40 2.369(16) .
W23 Na11 3.62(2) 1_655
W23 K3 3.781(8) 1_655
W23 K5 3.833(8) 1_655
W24 O44 1.72(2) .
W24 O75 1.86(2) .
W24 O49 1.86(2) .
W24 O36 1.90(2) .
W24 O13 1.980(17) .
W24 O76 2.387(16) .
W24 K3 3.728(8) 1_655
W24 K5 3.966(8) 1_655
W25 O126 1.71(2) .
W25 O131 1.85(2) .
W25 O90 1.88(2) .
W25 O24 1.885(19) .
W25 O54 1.95(2) .
W25 O67 2.39(2) .
W26 O133 1.69(2) .
W26 O114 1.80(2) .
W26 O66 1.92(2) .
W26 O42 1.96(2) .
W26 O21 1.97(2) .
W26 O68 2.33(2) .
W27 O138 1.75(2) .
W27 O127 1.86(2) .
W27 O60 1.87(2) .
W27 O90 1.926(19) .
W27 O125 1.94(2) .
W27 O79 2.36(2) .
W28 O137 1.72(2) .
W28 O116 1.72(2) .
W28 O100 1.87(2) .
W28 O33 1.90(2) .
W28 O52 2.158(18) .
W28 O59 2.20(2) .
W28 Na6 3.595(11) .
W29 O134 1.74(2) .
W29 O99 1.742(18) .
W29 O102 1.90(2) .
W29 O119 1.93(2) .
W29 O131 2.01(2) .
W29 O35 2.35(2) .
W30 O142 1.72(2) .
W30 O94 1.767(19) .
W30 O110 1.94(2) .
W30 O4 1.944(17) .
W30 O48 2.138(19) .
W30 O34 2.26(2) .
W31 O121 1.712(19) .
W31 O109 1.836(19) .
W31 O52 1.848(19) .
W31 O42 1.93(2) .
W31 O86 1.929(19) .
W31 O68 2.335(19) .
W32 O145 1.71(2) .
W32 O103 1.86(2) .
W32 O37 1.87(2) .
W32 O86 1.901(19) .
W32 O141 1.98(3) .
W32 O96 2.331(19) .
W33 O118 1.713(18) .
W33 O115 1.84(2) .
W33 O117 1.88(2) .
W33 O105 1.91(2) .
W33 O37 1.97(2) .
W33 O96 2.378(17) .
W34 O146 1.68(3) .
W34 O105 1.89(2) .
W34 O130 1.90(2) .
W34 O66 1.911(19) .
W34 O141 1.96(2) .
W34 O96 2.32(2) .
Ni1 O30 2.014(19) .
Ni1 O3 2.046(18) .
Ni1 O14 2.071(19) .
Ni1 O18 2.092(18) .
Ni1 O11 2.109(19) .
Ni1 O19 2.145(15) .
Ni2 O39 2.02(2) .
Ni2 O30 2.03(2) .
Ni2 O15 2.04(2) .
Ni2 O120 2.10(2) .
Ni2 O3 2.126(15) .
Ni2 O95 2.141(17) .
Ni3 O30 2.00(2) .
Ni3 O8 2.042(19) .
Ni3 O12 2.05(2) .
Ni3 O15 2.09(2) .
Ni3 O89 2.091(18) .
Ni3 O14 2.174(17) .
Ni4 O6 1.981(19) .
Ni4 O51 2.02(2) .
Ni4 O31 2.02(2) .
Ni4 O41 2.058(19) .
Ni4 O104 2.113(18) .
Ni4 O70 2.132(19) .
Ni5 O65 2.019(15) .
Ni5 O14 2.033(16) .
Ni5 O50 2.04(2) .
Ni5 O45 2.088(19) .
Ni5 O2 2.090(19) .
Ni5 O73 2.140(19) .
Ni5 K1 3.664(7) .
Ni5 K2 3.981(9) 2_665
Ni6 O1 1.971(19) .
Ni6 O3 2.033(15) .
Ni6 O20 2.049(17) .
Ni6 O92 2.06(2) .
Ni6 O73 2.086(19) .
Ni6 O45 2.116(17) .
Ni7 O57 1.997(19) .
Ni7 O38 2.00(2) .
Ni7 O91 2.05(2) .
Ni7 O135 2.08(2) .
Ni7 O114 2.11(2) .
Ni7 O31 2.13(2) .
Ni8 O57 2.032(18) .
Ni8 O83 2.045(18) .
Ni8 O31 2.049(19) .
Ni8 O99 2.08(2) .
Ni8 O82 2.09(2) .
Ni8 O35 2.166(18) .
Ni9 O25 2.00(2) .
Ni9 O62 2.02(2) .
Ni9 O83 2.05(2) .
Ni9 O112 2.08(2) .
Ni9 O104 2.099(17) .
Ni9 O70 2.103(17) .
Ni9 K1 3.675(7) .
Ni10 O115 1.97(2) .
Ni10 O57 1.986(19) .
Ni10 O130 2.07(2) .
Ni10 O91 2.07(2) .
Ni10 O144 2.12(3) .
Ni10 O83 2.14(2) .
Si1 O23 1.64(2) .
Si1 O19 1.646(17) .
Si1 O73 1.649(18) .
Si1 O28 1.650(18) .
Si2 O34 1.600(18) .
Si2 O15 1.61(2) .
Si2 O40 1.63(2) .
Si2 O76 1.646(19) .
Si3 O35 1.62(2) .
Si3 O79 1.621(19) .
Si3 O67 1.63(2) .
Si3 O104 1.64(2) .
Si4 O68 1.619(19) .
Si4 O96 1.63(2) .
Si4 O91 1.64(2) .
Si4 O59 1.64(2) .
O1 Na3 2.86(3) .
O2 K2 2.87(2) 2_665
O6 Na6 2.88(2) 2_556
O7 K1 2.795(18) .
O7 K6 2.90(2) .
O10 K4 2.848(17) .
O11 Na18 2.77(3) .
O12 Na18 2.96(3) .
O16 K3 2.80(2) .
O16 Na12 2.89(3) 1_455
O22 K4 3.02(2) .
O24 Na14 2.78(3) .
O25 K1 2.697(17) .
O25 K4 2.86(2) .
O26 K1 2.759(18) .
O27 K3 2.92(2) .
O32 K1 2.78(2) .
O32 K2 2.813(17) 2_665
O36 K3 2.99(2) 1_655
O36 K5 3.055(19) 1_655
O37 Na7A 2.88(5) .
O41 Na6 2.86(2) 2_556
O42 Na10 2.87(3) .
O44 K3 2.91(3) 1_655
O50 K1 2.843(18) .
O50 K2 2.99(2) 2_665
O53 Na7 2.70(3) 1_655
O53 Na7A 2.74(5) 1_655
O54 Na16 2.72(3) .
O55 K5 3.11(2) 1_655
O56 K3 2.848(19) .
O62 K1 2.84(2) .
O62 K6 3.05(2) .
O65 K1 2.696(19) .
O65 Na9 2.816(18) .
O69 Na9 2.686(19) .
O71 K2 2.71(2) .
O75 Na2 2.72(2) 2_665
O75 K5 3.09(2) 1_655
O77 K5 2.83(2) 1_655
O77 Na11 2.93(3) 1_655
O78 K1 2.76(2) .
O78 K4 3.057(18) .
O80 K6 2.99(2) .
O80 K2 3.02(2) 2_665
O81 Na12 2.81(4) .
O81 K3 2.97(2) 1_655
O82 Na22 2.66(5) .
O84 Na2 2.65(3) .
O84 K2 2.97(2) 2_665
O84 K6 2.98(2) .
O87 Na17 2.73(5) .
O87 Na11 2.76(3) .
O87 K5 3.24(2) .
O88 Na9 2.78(2) .
O88 K4 3.19(2) .
O92 Na3 2.86(3) .
O97 Na15 2.88(3) 1_565
O98 Na14 3.02(4) 2_665
O106 Na1 2.83(3) 1_545
O108 K3 2.889(19) .
O108 K5 3.34(2) .
O111 K4 2.77(2) .
O112 K6 2.93(2) .
O116 Na6 2.87(3) .
O121 Na8 2.90(2) 1_455
O121 Na8 2.90(3) 2_556
O122 Na16 2.71(4) .
O124 Na7 2.71(3) .
O124 Na7A 2.85(5) .
O125 Na21 2.83(4) .
O125 Na5 2.94(2) 1_655
O128 Na15 2.70(3) .
O132 Na2 2.71(3) 2_565
O132 K5 2.90(2) .
O133 Na11 2.78(3) 1_545
O133 Na20 2.91(4) 1_455
O136 Na5 2.92(2) 1_655
O137 Na6 2.79(3) .
O138 Na20 2.89(4) .
O139 Na8 2.73(2) .
O140 Na1 2.62(3) .
O141 Na5 2.83(3) .
O141 Na21 2.94(3) 1_455
O145 Na8 2.97(3) 1_455
K2 O32 2.813(17) 2_665
K2 OW3 2.84(2) .
K2 O2 2.87(2) 2_665
K2 OW6 2.94(3) .
K2 O84 2.97(2) 2_665
K2 O50 2.99(2) 2_665
K2 O80 3.02(2) 2_665
K2 OW46 3.08(6) 2_665
K2 W20 3.728(8) 2_665
K2 W1 3.743(8) 2_665
K2 K1 3.953(10) 2_665
K3 OW58 2.73(11) 1_455
K3 O44 2.91(3) 1_455
K3 OW8 2.91(4) .
K3 O81 2.97(2) 1_455
K3 O36 2.99(2) 1_455
K3 W24 3.728(8) 1_455
K3 W23 3.781(8) 1_455
K4 OW19 2.85(4) .
K4 OW13 2.87(4) .
K4 OW53 2.94(11) 2_566
K4 OW51 3.03(8) .
K5 OW27 2.75(6) .
K5 O77 2.83(2) 1_455
K5 OW28 2.89(7) .
K5 OW5 2.89(3) .
K5 OW49 2.99(6) .
K5 O36 3.055(19) 1_455
K5 O75 3.09(2) 1_455
K5 O55 3.11(2) 1_455
K5 W23 3.833(8) 1_455
K6 OW44 2.78(8) .
K6 OW14 2.79(7) .
K6 OW4 2.87(3) .
K6 OW67 2.91(6) .
K6 OW61 3.19(6) 2
Na1 OW10 2.66(3) .
Na1 OW13 2.70(5) 2_566
Na1 OW26 2.82(5) .
Na1 O106 2.83(3) 1_565
Na1 OW53 2.98(10) .
Na1 Na6 4.11(2) 2_566
Na1 K4 4.568(17) 2_566
Na2 OW28 2.36(7) 2_565
Na2 OW59 2.54(7) .
Na2 O132 2.71(3) 2_565
Na2 O75 2.72(2) 2_665
Na2 K5 3.939(18) 2_565
Na2 K2 4.149(15) 2_665
Na3 OW53 2.75(10) .
Na3 OW11 2.95(4) .
Na3 OW51 2.96(7) 2_566
Na3 OW20 3.01(4) .
Na4 OW1 2.76(3) .
Na4 OW49 2.86(6) .
Na4 OW5 2.97(4) .
Na4 Na11 3.98(3) .
Na4 Na17 4.20(4) .
Na5 OW32 2.61(11) 1_455
Na5 OW71 2.73(4) .
Na5 O136 2.92(2) 1_455
Na5 O125 2.94(2) 1_455
Na5 Na16 3.20(3) 1_455
Na5 Na21 3.99(3) 1_455
Na6 OW70 2.66(11) 2_556
Na6 OW10 2.80(3) 2_566
Na6 O41 2.86(2) 2_556
Na6 O6 2.88(2) 2_556
Na6 OW35 2.94(7) .
Na6 W18 3.701(11) 2_556
Na6 Na1 4.11(2) 2_566
Na7 OW72 1.74(8) .
Na7 OW8 2.68(4) .
Na7 O53 2.70(3) 1_455
Na7 OW52 2.79(9) .
Na7A OW72 1.14(9) .
Na7A OW8 2.25(5) .
Na7A O53 2.74(5) 1_455
Na8 OW33 2.70(4) .
Na8 O121 2.90(2) 1_655
Na8 O121 2.90(3) 2_556
Na8 O145 2.97(3) 1_655
Na8 Na21 3.50(4) .
Na8 Na10 4.14(2) 1_655
Na9 OW30 2.70(5) 1_655
Na9 OW45 2.83(3) .
Na10 OW29 2.67(5) .
Na10 OW64 2.93(6) .
Na10 Na21 2.98(3) 1_455
Na10 OW17 2.99(6) 1_455
Na10 Na8 4.14(2) 1_455
Na11 OW17 2.54(5) 1_465
Na11 O133 2.78(3) 1_565
Na11 O77 2.93(3) 1_455
Na11 W23 3.62(2) 1_455
Na17 Na12 3.78(5) 1_455
Na12 OW57 2.34(8) .
Na12 OW18 2.74(6) .
Na12 OW65 2.77(9) 1_655
Na12 OW37 2.86(10) .
Na12 O16 2.89(3) 1_655
Na12 OW66 2.91(6) .
Na12 Na17 3.78(5) 1_655
Na12 K3 3.88(3) 1_655
Na13 OW20 2.80(4) .
Na13 OW10 2.83(4) .
Na14 OW47 2.90(6) .
Na14 OW27 2.95(6) 2_565
Na14 OW22 3.00(7) 2_665
Na14 O98 3.02(4) 2_665
Na14 Na19 3.96(5) 2_665
Na14 K5 4.52(3) 2_565
Na15 OW50 2.61(7) .
Na15 OW29 2.73(5) 1_655
Na15 O97 2.88(3) 1_545
Na15 OW20 2.94(5) 1_545
Na16 OW46 2.25(7) .
Na16 OW32 2.55(12) .
Na16 Na18 2.95(4) 2_665
Na16 OW36 2.97(9) 1_655
Na16 Na5 3.20(3) 1_655
Na18 OW24 2.64(7) .
Na18 Na16 2.95(4) 2_665
Na18 OW25 3.01(7) .
Na19 OW68 2.48(11) .
Na19 OW9 2.77(6) .
Na19 OW22 2.85(7) .
Na19 Na14 3.96(5) 2_665
Na20 OW17 2.75(6) .
Na20 O133 2.91(4) 1_655
Na20 Na21 3.14(5) .
Na21 O141 2.94(3) 1_655
Na21 Na10 2.98(3) 1_655
Na21 Na5 3.99(3) 1_655
Na22 OW62 2.92(8) .
Na22 OW40 2.98(7) .
OW2 OW55 1.07(12) .
OW10 Na6 2.80(3) 2_566
OW13 Na1 2.70(5) 2_566
OW14 OW67 0.69(8) .
OW17 Na11 2.54(5) 1_645
OW17 Na10 2.99(6) 1_655
OW18 OW66 1.04(7) .
OW20 Na15 2.94(5) 1_565
OW22 Na14 3.00(7) 2_665
OW27 Na14 2.95(6) 2_565
OW28 Na2 2.36(7) 2_565
OW29 Na15 2.73(5) 1_455
OW30 Na9 2.70(5) 1_455
OW31 OW71 1.25(5) .
OW32 OW71 1.63(10) 1_655
OW32 Na5 2.61(11) 1_655
OW34 OW70 1.23(10) .
OW34 OW42 1.49(5) 2_556
OW35 OW70 1.36(12) .
OW36 Na16 2.97(9) 1_455
OW37 OW57 0.60(11) .
OW42 OW34 1.49(5) 2_556
OW43 OW43 1.53(12) 2_565
OW46 K2 3.08(6) 2_665
OW48 OW63 0.95(7) .
OW51 OW53 0.96(9) 2_566
OW51 Na3 2.96(7) 2_566
OW53 OW51 0.96(9) 2_566
OW53 K4 2.94(11) 2_566
OW54 OW68 1.24(10) .
OW58 K3 2.73(11) 1_655
OW60 OW62 1.26(8) .
OW61 K6 3.19(6) 2
OW65 OW69 1.13(10) .
OW65 Na12 2.77(9) 1_455
OW70 Na6 2.66(11) 2_556
OW71 OW32 1.63(10) 1_455
